data_7132947
loop_
_publ_author_name
'Zhang, Fan'
'Du, Xu-Sheng'
'Song, Kui-Zhu'
'Han, Ying'
'Lu, Hai-Yan'
'Chen, Chuan-Feng'

_publ_section_title
;
 A calix[3]carbazole-based cavitand: synthesis, structure and its
 complexation with fullerenes.
;
_journal_issue 37
_journal_name_full 'Chemical communications (Cambridge, England)'
_journal_page_first 4962
_journal_page_last 4965
_journal_paper_doi 10.1039/d4cc00928b
_journal_volume 60
_journal_year 2024
_chemical_formula_moiety '2(C6 H4 Cl2), C81 H39 N9 O6, C60'
_chemical_formula_sum 'C153 H47 Cl4 N9 O6'
_chemical_formula_weight 2248.79
_space_group_crystal_system monoclinic
_space_group_IT_number 14
_space_group_name_Hall '-P 2yn'
_space_group_name_H-M_alt 'P 1 21/n 1'
_atom_sites_solution_hydrogens geom
_audit_creation_date 2023-10-13
_audit_creation_method
;
Olex2 1.2
(compiled 2018.05.29 svn.r3508 for OlexSys, GUI svn.r5506)
;
_audit_update_record
;
2023-11-04 deposited with the CCDC.	2024-04-09 downloaded from the CCDC.
;
_cell_angle_alpha 90
_cell_angle_beta 94.916(3)
_cell_angle_gamma 90
_cell_formula_units_Z 4
_cell_length_a 13.0791(4)
_cell_length_b 32.0488(9)
_cell_length_c 27.0224(9)
_cell_measurement_reflns_used 12160
_cell_measurement_temperature 169.98(10)
_cell_measurement_theta_max 70.7360
_cell_measurement_theta_min 2.1510
_cell_volume 11285.3(6)
_computing_cell_refinement 'CrysAlisPro 1.171.42.90a (Rigaku OD, 2023)'
_computing_data_collection 'CrysAlisPro 1.171.42.90a (Rigaku OD, 2023)'
_computing_data_reduction 'CrysAlisPro 1.171.42.90a (Rigaku OD, 2023)'
_computing_molecular_graphics 'Olex2 (Dolomanov et al., 2009)'
_computing_publication_material 'Olex2 (Dolomanov et al., 2009)'
_computing_structure_refinement 'ShelXL (Sheldrick, 2015)'
_diffrn_ambient_environment N~2~
_diffrn_ambient_temperature 169.98(10)
_diffrn_detector 'Hybrid Pixel Array Detector'
_diffrn_detector_area_resol_mean 10.0000
_diffrn_detector_type HyPix
_diffrn_measured_fraction_theta_full 0.994
_diffrn_measured_fraction_theta_max 0.953
_diffrn_measurement_details
;
List of Runs (angles in degrees, time in seconds):

  # Type    Start    End  Width  t~exp~   \w     \q     \k     \f   Frames
#--------------------------------------------------------------------------
  1  \w    -24.00  19.00   0.50    5.00    --  -47.09  20.00-127.00   86
  2  \w   -115.00 -56.00   0.50    5.00    --  -47.09 -20.00  65.00  118
  3  \w    -22.00   3.00   0.50    5.00    --   47.09 -20.00  65.00   50
  4  \w     38.00 122.00   0.50    5.00    --   47.09  20.00-127.00  168
  5  \w    111.00 177.00   0.50    6.00    --  103.25  20.00-127.00  132
  6  \w   -133.00 -94.00   0.50    6.00    -- -104.50 -20.00  65.00   78
  7  \w    -38.00  24.00   0.50    5.00    --  -47.09  38.00   0.00  124
  8  \w     39.00  93.00   0.50    5.00    --   47.09-125.00-120.00  108
  9  \w     37.00  73.00   0.50    6.00    --  103.25 -61.00 120.00   72
 10  \w     39.00 106.00   0.50    6.00    --  103.25 -94.00 -90.00  134
 11  \w     45.00  75.00   0.50    6.00    --  103.25 -61.00 150.00   60
 12  \w     92.00 178.00   0.50    6.00    --  103.25  30.00 -90.00  172
 13  \w     32.00  71.00   0.50    6.00    --  103.25 -61.00 -30.00   78
 14  \w     38.00  74.00   0.50    6.00    --  103.25 -61.00-120.00   72
 15  \w     31.00  74.00   0.50    6.00    --  103.25 -61.00   0.00   86
 16  \w     64.00 105.00   0.50    6.00    --  103.25 -94.00-120.00   82
 17  \w     36.00  74.00   0.50    6.00    --  103.25 -61.00 -90.00   76
 18  \w     46.00 106.00   0.50    6.00    --  103.25 -94.00 -30.00  120
 19  \w     31.00  63.00   0.50    6.00    --  103.25 -61.00 -60.00   64
 20  \w    -66.00 -37.00   0.50    6.00    -- -104.50  61.00  30.00   58
 21  \w   -167.00 -93.00   0.50    6.00    -- -104.50 -30.00-150.00  148
 22  \w   -173.00-110.50   0.50    6.00    -- -104.50 -30.00 150.00  125
;
_diffrn_measurement_device 'four-circle diffractometer'
_diffrn_measurement_device_type 'XtaLAB Synergy R, HyPix'
_diffrn_measurement_method '\w scans'
_diffrn_orient_matrix_type 'CrysAlisPro convention (1999,Acta A55,543-557)'
_diffrn_orient_matrix_UB_11 0.1143955000
_diffrn_orient_matrix_UB_12 -0.0112382000
_diffrn_orient_matrix_UB_13 0.0102339000
_diffrn_orient_matrix_UB_21 -0.0078301000
_diffrn_orient_matrix_UB_22 0.0063170000
_diffrn_orient_matrix_UB_23 0.0560863000
_diffrn_orient_matrix_UB_31 -0.0287221000
_diffrn_orient_matrix_UB_32 -0.0463105000
_diffrn_orient_matrix_UB_33 0.0051986000
_diffrn_radiation_monochromator mirror
_diffrn_radiation_probe x-ray
_diffrn_radiation_type CuK\a
_diffrn_radiation_wavelength 1.54184
_diffrn_reflns_av_R_equivalents 0.0963
_diffrn_reflns_av_unetI/netI 0.0906
_diffrn_reflns_Laue_measured_fraction_full 0.994
_diffrn_reflns_Laue_measured_fraction_max 0.953
_diffrn_reflns_limit_h_max 16
_diffrn_reflns_limit_h_min -16
_diffrn_reflns_limit_k_max 23
_diffrn_reflns_limit_k_min -39
_diffrn_reflns_limit_l_max 33
_diffrn_reflns_limit_l_min -33
_diffrn_reflns_number 80169
_diffrn_reflns_point_group_measured_fraction_full 0.994
_diffrn_reflns_point_group_measured_fraction_max 0.953
_diffrn_reflns_theta_full 67.684
_diffrn_reflns_theta_max 76.273
_diffrn_reflns_theta_min 2.143
_diffrn_source 'Rotating-anode X-ray tube'
_diffrn_source_type 'PhotonJet R (Cu) X-ray Source'
_exptl_absorpt_coefficient_mu 1.493
_exptl_absorpt_correction_T_max 1.00000
_exptl_absorpt_correction_T_min 0.49930
_exptl_absorpt_correction_type multi-scan
_exptl_absorpt_process_details
;
CrysAlisPro 1.171.42.90a (Rigaku Oxford Diffraction, 2023)
Empirical absorption correction using spherical harmonics,
implemented in SCALE3 ABSPACK scaling algorithm.
;
_exptl_crystal_colour 'dark red'
_exptl_crystal_density_diffrn 1.324
_exptl_crystal_description plate
_exptl_crystal_F_000 4576
_exptl_crystal_size_max 0.45
_exptl_crystal_size_mid 0.35
_exptl_crystal_size_min 0.31
_refine_diff_density_max 2.068
_refine_diff_density_min -1.084
_refine_diff_density_rms 0.134
_refine_ls_extinction_coef 0.00056(11)
_refine_ls_extinction_expression Fc^*^=kFc[1+0.001xFc^2^\l^3^/sin(2\q)]^-1/4^
_refine_ls_extinction_method 'SHELXL-2018/3 (Sheldrick 2018)'
_refine_ls_goodness_of_fit_ref 1.512
_refine_ls_hydrogen_treatment constr
_refine_ls_matrix_type full
_refine_ls_number_parameters 1550
_refine_ls_number_reflns 22551
_refine_ls_number_restraints 633
_refine_ls_restrained_S_all 1.539
_refine_ls_R_factor_all 0.1961
_refine_ls_R_factor_gt 0.1425
_refine_ls_shift/su_max 0.000
_refine_ls_shift/su_mean 0.000
_refine_ls_structure_factor_coef Fsqd
_refine_ls_weighting_details 'w=1/[\s^2^(Fo^2^)+(0.2000P)^2^] where P=(Fo^2^+2Fc^2^)/3'
_refine_ls_weighting_scheme calc
_refine_ls_wR_factor_gt 0.4056
_refine_ls_wR_factor_ref 0.4366
_reflns_Friedel_coverage 0.000
_reflns_number_gt 13163
_reflns_number_total 22551
_reflns_threshold_expression 'I > 2\s(I)'
_cod_data_source_file d4cc00928b2.cif
_cod_data_source_block tx12791_auto
_cod_depositor_comments 'Adding full bibliography for 7132945--7132948.cif.'
_cod_database_code 7132947
_shelx_shelxl_version_number 2018/3
_chemical_oxdiff_formula 'C H N O Cl'
_chemical_oxdiff_usercomment ' C H N O Cl'
_shelx_space_group_comment
;
The symmetry employed for this shelxl refinement is uniquely defined
by the following loop, which should always be used as a source of
symmetry information in preference to the above space-group names.
They are only intended as comments.
;
_diffrn_oxdiff_digest_frames
;
010565cdc34a1b7510823d680a55c49e49000262ee7
;
_reflns_odcompleteness_completeness 99.45
_reflns_odcompleteness_iscentric 1
_reflns_odcompleteness_theta 66.97
_olex2_refinement_description
;
1. Fixed Uiso
 At 1.2 times of:
  All C(H) groups, All C(H,H) groups
2. Restrained distances
 C32-C27 = C27-C28 = C29-C28 = C29-C30 = C30-C31 = C32-C31 = C55-C34 = C34-C35
 = C35-C58 = C57-C56 = C57-C58 = C59-C58 = C57-C46 = C45-C46 = C45-C44 = C44-
 C59 = C43-C44 = C3-C43 = C3-C2 = C3-C4 = C4-C12 = C4-C5 = C13-C12 = C13-C42 =
 C42-C43 = C48-C49 = C50-C49 = C50-C51 = C50-C53 = C27-C26 = C32-C33 = C34-C33 =
  C39-C37 = C40-C41 = C40-C39 = C39-C24 = C40-C14 = C17-C18 = C17-C22 = C17-C16
 = C15-C16 = C23-C15 = C49-C7 = C8-C7 = C8-C52 = C9-C18 = C19-C18
 1.39 with sigma of 0.01
 C80-C3X = C80-C136 = C77-C3X = C77-C4H = C75-C4H = C75-C136
 1.39 with sigma of 0.01
3. Rigid bond restraints
 C2, C3
 with sigma for 1-2 distances of 0.01 and sigma for 1-3 distances of 0.01
 C18, C19
 with sigma for 1-2 distances of 0.01 and sigma for 1-3 distances of 0.01
 C35, C58
 with sigma for 1-2 distances of 0.01 and sigma for 1-3 distances of 0.01
 C27, C28
 with sigma for 1-2 distances of 0.01 and sigma for 1-3 distances of 0.01
 C31, C32
 with sigma for 1-2 distances of 0.01 and sigma for 1-3 distances of 0.01
 C37, C39
 with sigma for 1-2 distances of 0.01 and sigma for 1-3 distances of 0.01
 C46, C57
 with sigma for 1-2 distances of 0.01 and sigma for 1-3 distances of 0.01
 C53, C54
 with sigma for 1-2 distances of 0.01 and sigma for 1-3 distances of 0.01
 C50, C51
 with sigma for 1-2 distances of 0.01 and sigma for 1-3 distances of 0.01
 C40, C41
 with sigma for 1-2 distances of 0.01 and sigma for 1-3 distances of 0.01
4. Uiso/Uaniso restraints and constraints
C1 \\sim C2 \\sim C3 \\sim C4 \\sim C5 \\sim C6 \\sim C7 \\sim C8 \\sim C9
\\sim C10 \\sim C11 \\sim C12 \\sim C13 \\sim C14 \\sim C15 \\sim C16 \\sim C17
\\sim C18 \\sim C19 \\sim C20 \\sim C21 \\sim C22 \\sim C23 \\sim C24 \\sim C25
\\sim C26 \\sim C27 \\sim C28 \\sim C29 \\sim C30 \\sim C31 \\sim C32 \\sim C33
\\sim C34 \\sim C35 \\sim C36 \\sim C37 \\sim C38 \\sim C39 \\sim C40 \\sim C41
\\sim C42 \\sim C43 \\sim C44 \\sim C45 \\sim C46 \\sim C47 \\sim C48 \\sim C49
\\sim C50 \\sim C51 \\sim C52 \\sim C53 \\sim C54 \\sim C55 \\sim C56 \\sim C57
\\sim C58 \\sim C59 \\sim C60: within 1.7A with sigma of 0.02 and sigma for
terminal atoms of 0.04
Uanis(C4H) \\sim Ueq, Uanis(C75) \\sim Ueq, Uanis(C136) \\sim Ueq, Uanis(C80)
\\sim Ueq, Uanis(C3X) \\sim Ueq: with sigma of 0.01 and sigma for terminal
atoms of 0.02
5.a Secondary CH2 refined with riding coordinates:
 C1K(H1KA,H1KB), C1X(H1XA,H1XB), C89(H89A,H89B)
5.b Aromatic/amide H refined with riding coordinates:
 C1A(H1A), C1C(H1C), C1D(H1D), C1H(H1H), C1S(H1S), C2A(H2A), C2D(H2D),
 C2F(H2F), C2K(H2K), C2M(H2M), C2Q(H2Q), C2R(H2R), C2U(H2U), C2V(H2V),
 C3AA(H3AA), C3E(H3E), C3Z(H3Z), C4AA(H4AA), C4C(H4C), C4G(H4G), C4H(H4H),
 C4P(H4P), C4T(H4T), C4W(H4W), C63(H63), C64(H64), C65(H65), C67(H67), C69(H69),
  C71(H71), C73(H73), C75(H75), C76(H76), C79(H79), C80(H80), C81(H81),
 C82(H82), C84(H84), C87(H87), C90(H90), C136(H136)
;
_smtbx_masks_void_probe_radius 1.2
_smtbx_masks_void_truncation_radius 1.2
_olex2_submission_special_instructions 'No special instructions were received'
_oxdiff_exptl_absorpt_empirical_details
;
Empirical correction (ABSPACK) includes:
- Absorption correction using spherical harmonics
- Frame scaling
;
_oxdiff_exptl_absorpt_empirical_full_max 2.192
_oxdiff_exptl_absorpt_empirical_full_min 0.552

loop_
_space_group_symop_operation_xyz
'x, y, z'
'-x+1/2, y+1/2, -z+1/2'
'-x, -y, -z'
'x-1/2, -y-1/2, z-1/2'

loop_
_atom_site_label
_atom_site_type_symbol
_atom_site_fract_x
_atom_site_fract_y
_atom_site_fract_z
_atom_site_U_iso_or_equiv
_atom_site_adp_type
_atom_site_occupancy
_atom_site_site_symmetry_order
_atom_site_calc_flag
_atom_site_refinement_flags_posn
_atom_site_refinement_flags_adp
_atom_site_refinement_flags_occupancy
_atom_site_disorder_assembly
_atom_site_disorder_group
Cl0A Cl 0.2027(2) 0.71054(10) 0.42327(11) 0.0892(9) Uani 1 1 d . . . . .
Cl1A Cl -0.0481(2) 0.78537(11) 0.96993(10) 0.0857(8) Uani 1 1 d . . . . .
Cl2 Cl 0.0234(3) 0.68519(10) 0.48756(12) 0.0974(10) Uani 1 1 d . . . . .
Cl3 Cl 0.0448(3) 0.75503(8) 1.07585(13) 0.1012(11) Uani 1 1 d . . . . .
O O 0.2798(3) 0.82966(12) 0.46543(15) 0.0266(9) Uani 1 1 d . . . . .
O1 O -0.1590(3) 1.04369(14) 0.75885(17) 0.0360(10) Uani 1 1 d . . . . .
O2AA O -0.1741(4) 0.74640(14) 0.78105(19) 0.0391(11) Uani 1 1 d . . . . .
O5 O 0.2701(3) 0.91635(12) 0.45466(15) 0.0283(9) Uani 1 1 d . . . . .
O7 O -0.0634(3) 1.08231(12) 0.68453(15) 0.0289(9) Uani 1 1 d . . . . .
O9 O -0.0864(4) 0.69724(13) 0.71244(17) 0.0346(10) Uani 1 1 d . . . . .
N N -0.1635(4) 0.89817(17) 0.81541(19) 0.0308(11) Uani 1 1 d . . . . .
N0AA N 0.2880(6) 0.6570(2) 0.8317(3) 0.062(2) Uani 1 1 d . . . . .
N1 N 0.1621(4) 1.02756(15) 0.5632(2) 0.0300(11) Uani 1 1 d . . . . .
N1G N 0.1662(8) 0.7324(3) 0.9352(3) 0.077(3) Uani 1 1 d . . . . .
N1I N 0.6609(6) 0.9533(3) 0.5665(3) 0.071(2) Uani 1 1 d . . . . .
N1J N 0.6931(6) 0.8342(3) 0.5735(3) 0.081(3) Uani 1 1 d . . . . .
N3 N 0.1603(4) 0.73381(15) 0.5906(2) 0.0295(11) Uani 1 1 d . . . . .
N4 N 0.1909(7) 1.0529(3) 0.9097(3) 0.071(2) Uani 1 1 d . . . . .
N7 N 0.3306(5) 1.1110(2) 0.7994(3) 0.0503(16) Uani 1 1 d . . . . .
C0AA C -0.1712(5) 1.00052(19) 0.7508(2) 0.0308(14) Uani 1 1 d . . . . .
C1 C 0.2674(8) 0.9783(3) 0.8224(4) 0.065(2) Uani 1 1 d . U . . .
C2 C 0.2692(8) 0.9950(3) 0.7735(4) 0.069(2) Uani 1 1 d D U . . .
C3 C 0.2048(9) 0.9859(3) 0.7303(4) 0.108(4) Uani 1 1 d D U . . .
C4 C 0.1207(9) 0.9612(4) 0.7380(4) 0.108(4) Uani 1 1 d D U . . .
C5 C 0.1097(7) 0.9473(3) 0.7866(4) 0.070(3) Uani 1 1 d D U . . .
C6 C 0.1787(7) 0.9518(3) 0.8292(4) 0.061(2) Uani 1 1 d . U . . .
C7 C 0.2069(8) 0.9175(3) 0.8616(3) 0.069(3) Uani 1 1 d D U . . .
C8 C 0.1624(7) 0.8787(3) 0.8511(4) 0.072(3) Uani 1 1 d D U . . .
C9 C 0.0884(7) 0.8727(3) 0.8080(5) 0.073(3) Uani 1 1 d D U . . .
C10 C 0.0634(6) 0.9070(4) 0.7772(4) 0.076(3) Uani 1 1 d . U . . .
C11 C 0.0519(6) 0.8986(4) 0.7239(5) 0.080(3) Uani 1 1 d . U . . .
C12 C 0.0916(8) 0.9333(4) 0.6977(5) 0.097(3) Uani 1 1 d D U . . .
C13 C 0.1431(7) 0.9231(4) 0.6558(4) 0.092(3) Uani 1 1 d D U . . .
C14 C 0.1621(7) 0.8792(5) 0.6401(4) 0.087(3) Uani 1 1 d D U . . .
C15 C 0.1237(8) 0.8470(4) 0.6701(4) 0.087(3) Uani 1 1 d D U . . .
C16 C 0.0695(7) 0.8554(3) 0.7116(4) 0.076(3) Uani 1 1 d D U . . .
C17 C 0.1057(8) 0.8220(3) 0.7433(5) 0.112(4) Uani 1 1 d D U . . .
C18 C 0.1148(8) 0.8317(3) 0.7935(5) 0.103(3) Uani 1 1 d D U . . .
C19 C 0.2014(7) 0.8115(3) 0.8206(4) 0.068(2) Uani 1 1 d D U . . .
C20 C 0.2837(9) 0.7893(3) 0.8041(4) 0.069(2) Uani 1 1 d . U . . .
C21 C 0.2771(10) 0.7800(3) 0.7520(4) 0.071(3) Uani 1 1 d . U . . .
C22 C 0.1840(8) 0.7947(3) 0.7266(5) 0.076(3) Uani 1 1 d D U . . .
C23 C 0.1892(8) 0.8124(3) 0.6777(5) 0.080(3) Uani 1 1 d D U . . .
C24 C 0.2845(9) 0.8149(3) 0.6560(3) 0.067(2) Uani 1 1 d D U . . .
C25 C 0.3749(8) 0.7995(3) 0.6823(4) 0.066(2) Uani 1 1 d . U . . .
C26 C 0.3724(8) 0.7828(2) 0.7310(4) 0.063(2) Uani 1 1 d D U . . .
C27 C 0.4359(8) 0.7905(3) 0.7752(4) 0.102(3) Uani 1 1 d D U . . .
C28 C 0.3867(9) 0.7974(3) 0.8201(4) 0.076(3) Uani 1 1 d D U . . .
C29 C 0.4095(8) 0.8279(3) 0.8562(4) 0.078(3) Uani 1 1 d D U . . .
C30 C 0.4935(7) 0.8537(4) 0.8485(4) 0.083(3) Uani 1 1 d D U . . .
C31 C 0.5477(7) 0.8445(4) 0.8076(4) 0.082(3) Uani 1 1 d D U . . .
C32 C 0.5175(8) 0.8161(3) 0.7674(4) 0.095(3) Uani 1 1 d D U . . .
C33 C 0.5316(7) 0.8319(3) 0.7189(4) 0.070(3) Uani 1 1 d D U . . .
C34 C 0.5753(6) 0.8709(3) 0.7294(3) 0.068(2) Uani 1 1 d D U . . .
C35 C 0.5511(7) 0.9050(3) 0.6981(3) 0.061(2) Uani 1 1 d D U . . .
C36 C 0.4806(8) 0.8991(3) 0.6553(3) 0.065(2) Uani 1 1 d . U . . .
C37 C 0.4323(8) 0.8591(3) 0.6441(3) 0.068(2) Uani 1 1 d D U . . .
C38 C 0.4636(8) 0.8258(3) 0.6758(4) 0.067(2) Uani 1 1 d . U . . .
C39 C 0.3240(8) 0.8507(3) 0.6319(4) 0.098(3) Uani 1 1 d D U . . .
C40 C 0.2622(9) 0.8856(3) 0.6244(4) 0.106(4) Uani 1 1 d D U . . .
C41 C 0.3131(9) 0.9247(3) 0.6294(3) 0.073(3) Uani 1 1 d D U . . .
C42 C 0.2291(8) 0.9493(3) 0.6498(4) 0.089(3) Uani 1 1 d D U . . .
C43 C 0.2546(8) 0.9801(3) 0.6856(4) 0.079(3) Uani 1 1 d D U . . .
C44 C 0.3574(7) 0.9873(2) 0.7026(3) 0.069(2) Uani 1 1 d D U . . .
C45 C 0.3697(9) 0.9967(3) 0.7539(3) 0.080(3) Uani 1 1 d D U . . .
C46 C 0.4566(8) 0.9807(3) 0.7812(5) 0.082(3) Uani 1 1 d D U . . .
C47 C 0.4471(10) 0.9646(3) 0.8284(5) 0.086(3) Uani 1 1 d . U . . .
C48 C 0.3550(10) 0.9605(3) 0.8502(4) 0.078(3) Uani 1 1 d D U . . .
C49 C 0.3139(9) 0.9249(4) 0.8745(4) 0.103(4) Uani 1 1 d D U . . .
C50 C 0.3798(8) 0.8907(4) 0.8822(4) 0.103(3) Uani 1 1 d D U . . .
C51 C 0.3277(9) 0.8517(3) 0.8760(3) 0.078(3) Uani 1 1 d D U . . .
C52 C 0.2235(7) 0.8428(3) 0.8578(3) 0.062(2) Uani 1 1 d D U . . .
C53 C 0.4779(7) 0.8949(5) 0.8638(3) 0.080(3) Uani 1 1 d D U . . .
C54 C 0.5147(8) 0.9289(4) 0.8374(5) 0.084(3) Uani 1 1 d . U . . .
C55 C 0.5857(6) 0.8807(4) 0.7801(4) 0.070(3) Uani 1 1 d D U . . .
C56 C 0.5692(6) 0.9213(3) 0.7937(4) 0.067(2) Uani 1 1 d D U . . .
C57 C 0.5361(8) 0.9555(3) 0.7638(4) 0.097(3) Uani 1 1 d D U . . .
C58 C 0.5237(7) 0.9463(3) 0.7139(4) 0.084(3) Uani 1 1 d D U . . .
C59 C 0.4387(6) 0.9654(3) 0.6847(4) 0.065(2) Uani 1 1 d D U . . .
C60 C 0.4161(7) 0.9347(3) 0.6472(3) 0.057(2) Uani 1 1 d . U . . .
C1A C -0.0814(5) 0.99244(18) 0.5994(2) 0.0263(12) Uani 1 1 d . . . . .
H1A H -0.126931 0.970151 0.590131 0.032 Uiso 1 1 calc R . . . .
C1AA C 0.0622(4) 0.97062(17) 0.5436(2) 0.0233(12) Uani 1 1 d . . . . .
C1B C 0.0087(4) 0.76807(17) 0.5955(2) 0.0242(12) Uani 1 1 d . . . . .
C1C C 0.0412(5) 0.82215(18) 0.5276(2) 0.0269(12) Uani 1 1 d . . . . .
H1C H -0.023437 0.835632 0.527907 0.032 Uiso 1 1 calc R . . . .
C1D C -0.2023(4) 0.94363(18) 0.6933(2) 0.0275(13) Uani 1 1 d . . . . .
H1D H -0.217139 0.933448 0.660427 0.033 Uiso 1 1 calc R . . . .
C1E C -0.0368(5) 1.05344(18) 0.6471(2) 0.0261(12) Uani 1 1 d . . . . .
C1F C 0.3522(5) 0.89840(19) 0.4820(2) 0.0280(13) Uani 1 1 d . . . . .
C1G C -0.0580(5) 1.05634(18) 0.7680(2) 0.0295(13) Uani 1 1 d . . . . .
C1H C 0.2319(5) 0.78070(19) 0.5269(2) 0.0290(13) Uani 1 1 d . . . . .
H1H H 0.296033 0.766886 0.526344 0.035 Uiso 1 1 calc R . . . .
C1I C 0.3568(4) 0.85491(18) 0.4864(2) 0.0251(12) Uani 1 1 d . . . . .
C1J C 0.1555(5) 0.99075(17) 0.5359(2) 0.0252(12) Uani 1 1 d . . . . .
C1K C 0.0855(5) 0.87358(18) 0.4635(2) 0.0284(13) Uani 1 1 d . . . . .
H1KA H 0.124364 0.871990 0.433699 0.034 Uiso 1 1 calc R . . . .
H1KB H 0.011480 0.872333 0.452330 0.034 Uiso 1 1 calc R . . . .
C1L C -0.1166(5) 0.75291(19) 0.6540(3) 0.0333(14) Uani 1 1 d . . . . .
C1M C 0.2479(5) 0.70708(18) 0.6022(2) 0.0267(12) Uani 1 1 d . . . . .
C1N C 0.0112(5) 0.99647(19) 0.5781(2) 0.0300(13) Uani 1 1 d . . . . .
C1O C -0.1881(4) 0.91562(18) 0.7335(2) 0.0260(12) Uani 1 1 d . . . . .
C1P C -0.1718(4) 0.93068(19) 0.7825(2) 0.0282(13) Uani 1 1 d . . . . .
C1Q C 0.2477(5) 1.0550(2) 0.5684(2) 0.0301(13) Uani 1 1 d . . . . .
C1R C -0.1723(5) 0.8607(2) 0.7876(2) 0.0312(14) Uani 1 1 d . . . . .
C1S C -0.2016(5) 0.83884(18) 0.7020(3) 0.0312(14) Uani 1 1 d . . . . .
H1S H -0.213564 0.845558 0.667727 0.037 Uiso 1 1 calc R . . . .
C1T C 0.0709(5) 0.73481(18) 0.6151(2) 0.0270(13) Uani 1 1 d . . . . .
C1U C -0.0526(5) 0.72030(18) 0.6718(2) 0.0294(13) Uani 1 1 d . . . . .
C1V C 0.2461(5) 1.0997(2) 0.7934(2) 0.0349(15) Uani 1 1 d . . . . .
C1W C -0.1941(4) 0.98681(19) 0.7022(2) 0.0289(13) Uani 1 1 d . . . . .
C1X C -0.2151(5) 0.76401(19) 0.6772(3) 0.0335(14) Uani 1 1 d . . . . .
H1XA H -0.267144 0.773643 0.650940 0.040 Uiso 1 1 calc R . . . .
H1XB H -0.242343 0.738796 0.692727 0.040 Uiso 1 1 calc R . . . .
C1Y C 0.5178(5) 0.9051(2) 0.5277(2) 0.0326(14) Uani 1 1 d . . . . .
C1Z C -0.1973(5) 0.7979(2) 0.7162(3) 0.0321(14) Uani 1 1 d . . . . .
C2A C 0.2349(6) 1.09668(19) 0.5569(3) 0.0382(16) Uani 1 1 d . . . . .
H2A H 0.169954 1.106442 0.543241 0.046 Uiso 1 1 calc R . . . .
C2AA C -0.0103(5) 1.07615(18) 0.7301(2) 0.0272(13) Uani 1 1 d . . . . .
C2B C -0.0347(5) 0.70464(19) 0.7572(3) 0.0337(15) Uani 1 1 d . . . . .
C2C C -0.0784(5) 0.7309(2) 0.7918(3) 0.0366(16) Uani 1 1 d . . . . .
C2D C 0.2901(6) 0.6858(2) 0.5655(3) 0.0423(17) Uani 1 1 d . . . . .
H2D H 0.260428 0.687644 0.532210 0.051 Uiso 1 1 calc R . . . .
C2E C 0.1117(6) 0.6929(2) 0.8157(3) 0.0405(16) Uani 1 1 d . . . . .
C2F C -0.0257(6) 0.7367(2) 0.8389(3) 0.0426(17) Uani 1 1 d . . . . .
H2F H -0.055727 0.753042 0.863119 0.051 Uiso 1 1 calc R . . . .
C2G C -0.1541(6) 0.9024(2) 0.8678(3) 0.0429(17) Uani 1 1 d . . . . .
C2H C 0.6169(6) 0.8442(3) 0.5545(3) 0.0493(19) Uani 1 1 d . . . . .
C2I C 0.0684(6) 0.7189(2) 0.8499(3) 0.0423(17) Uani 1 1 d . . . . .
C2J C 0.5981(6) 0.9311(3) 0.5492(3) 0.050(2) Uani 1 1 d . . . . .
C2K C 0.3149(7) 1.1243(3) 0.5649(3) 0.056(2) Uani 1 1 d . . . . .
H2K H 0.304968 1.152995 0.557174 0.067 Uiso 1 1 calc R . . . .
C2L C 0.2086(7) 0.6729(3) 0.8260(3) 0.0494(19) Uani 1 1 d . . . . .
C2M C 0.3759(6) 0.6807(2) 0.6622(3) 0.0470(19) Uani 1 1 d . . . . .
H2M H 0.405815 0.678919 0.695482 0.056 Uiso 1 1 calc R . . . .
C2O C 0.1475(7) 1.0584(2) 0.8711(3) 0.0491(19) Uani 1 1 d . . . . .
C2Q C 0.4102(7) 1.1101(3) 0.5842(3) 0.060(3) Uani 1 1 d . . . . .
H2Q H 0.465183 1.129238 0.590805 0.071 Uiso 1 1 calc R . . . .
C2R C 0.4255(6) 1.0675(3) 0.5941(3) 0.054(2) Uani 1 1 d . . . . .
H2R H 0.491319 1.057520 0.606127 0.065 Uiso 1 1 calc R . . . .
C2S C 0.1255(8) 0.7271(2) 0.8979(3) 0.059(2) Uani 1 1 d . . . . .
C2U C 0.3770(7) 0.6615(3) 0.5767(3) 0.055(2) Uani 1 1 d . . . . .
H2U H 0.406215 0.646131 0.551427 0.066 Uiso 1 1 calc R . . . .
C2V C 0.4203(6) 0.6600(3) 0.6252(4) 0.056(2) Uani 1 1 d . . . . .
H2V H 0.481380 0.644427 0.632918 0.068 Uiso 1 1 calc R . . . .
C3AA C 0.0524(5) 1.05988(17) 0.6249(2) 0.0271(13) Uani 1 1 d . . . . .
H3AA H 0.095627 1.083145 0.632994 0.033 Uiso 1 1 calc R . . . .
C3E C -0.0689(7) 0.9288(3) 0.8902(3) 0.056(2) Uani 1 1 d . . . . .
H3E H -0.020059 0.940308 0.869927 0.068 Uiso 1 1 calc R . . . .
C3X C 0.0121(7) 0.7297(3) 0.4470(4) 0.071(3) Uani 1 1 d D U . . .
C3Z C -0.2184(7) 0.8877(3) 0.8975(3) 0.062(2) Uani 1 1 d . . . . .
H3Z H -0.273976 0.870799 0.884369 0.075 Uiso 1 1 calc R . . . .
C4AA C 0.1987(18) 0.8580(8) 0.9953(7) 0.180(11) Uani 1 1 d . . . . .
H4AA H 0.230497 0.879787 0.978305 0.216 Uiso 1 1 calc R . . . .
C4C C -0.1338(12) 0.9174(4) 0.9696(4) 0.094(4) Uani 1 1 d . . . . .
H4C H -0.127064 0.920552 1.004725 0.113 Uiso 1 1 calc R . . . .
C4E C 0.1053(9) 0.7936(3) 1.0432(4) 0.078(3) Uani 1 1 d . . . . .
C4G C -0.2074(11) 0.8964(4) 0.9492(4) 0.096(4) Uani 1 1 d . . . . .
H4G H -0.257674 0.885948 0.969322 0.115 Uiso 1 1 calc R . . . .
C4H C 0.0811(8) 0.7718(3) 0.3870(4) 0.083(3) Uani 1 1 d D U . . .
H4H H 0.134660 0.779655 0.367343 0.100 Uiso 1 1 calc R . . . .
C4I C 0.0653(10) 0.8077(4) 0.9976(4) 0.087(3) Uani 1 1 d . . . . .
C4P C 0.1975(12) 0.8101(6) 1.0649(6) 0.111(5) Uani 1 1 d . . . . .
H4P H 0.228701 0.798624 1.094949 0.133 Uiso 1 1 calc R . . . .
C4T C 0.1081(12) 0.8399(5) 0.9747(5) 0.101(4) Uani 1 1 d . . . . .
H4T H 0.076093 0.850293 0.944343 0.121 Uiso 1 1 calc R . . . .
C4W C 0.2432(15) 0.8435(7) 1.0422(7) 0.148(8) Uani 1 1 d . . . . .
H4W H 0.303139 0.856336 1.057686 0.178 Uiso 1 1 calc R . . . .
C61 C 0.1570(5) 0.76659(18) 0.5573(2) 0.0260(12) Uani 1 1 d . . . . .
C62 C 0.5255(5) 0.8614(2) 0.5308(3) 0.0392(16) Uani 1 1 d . . . . .
C63 C -0.0061(5) 1.0513(2) 0.8147(3) 0.0374(15) Uani 1 1 d . . . . .
H63 H -0.039747 1.038748 0.840658 0.045 Uiso 1 1 calc R . . . .
C64 C 0.4459(5) 0.8365(2) 0.5103(2) 0.0342(14) Uani 1 1 d . . . . .
H64 H 0.451466 0.807007 0.512380 0.041 Uiso 1 1 calc R . . . .
C65 C -0.1676(5) 0.8196(2) 0.8037(3) 0.0364(15) Uani 1 1 d . . . . .
H65 H -0.157439 0.812739 0.837983 0.044 Uiso 1 1 calc R . . . .
C66 C 0.1421(5) 1.0849(2) 0.7858(3) 0.0344(14) Uani 1 1 d . . . . .
C67 C 0.0593(5) 0.6857(2) 0.7698(3) 0.0377(16) Uani 1 1 d . . . . .
H67 H 0.087822 0.667614 0.746736 0.045 Uiso 1 1 calc R . . . .
C68 C -0.1784(5) 0.7889(2) 0.7673(3) 0.0354(15) Uani 1 1 d . . . . .
C69 C 0.3438(5) 1.0402(2) 0.5860(3) 0.0376(15) Uani 1 1 d . . . . .
H69 H 0.353519 1.011329 0.592610 0.045 Uiso 1 1 calc R . . . .
C70 C 0.1132(4) 0.83659(17) 0.4966(2) 0.0250(12) Uani 1 1 d . . . . .
C71 C 0.0389(4) 0.93277(17) 0.5193(2) 0.0228(12) Uani 1 1 d . . . . .
H71 H -0.024694 0.919373 0.523200 0.027 Uiso 1 1 calc R . . . .
C72 C 0.0759(5) 1.03004(18) 0.5896(2) 0.0251(12) Uani 1 1 d . . . . .
C73 C -0.0849(5) 0.77624(18) 0.6147(2) 0.0289(13) Uani 1 1 d . . . . .
H73 H -0.127510 0.797977 0.600727 0.035 Uiso 1 1 calc R . . . .
C74 C 0.0954(6) 1.0646(2) 0.8234(3) 0.0365(15) Uani 1 1 d . . . . .
C75 C -0.0085(8) 0.7933(3) 0.3844(4) 0.080(3) Uani 1 1 d D U . . .
H75 H -0.018871 0.816297 0.362323 0.096 Uiso 1 1 calc R . . . .
C76 C 0.2869(5) 0.7044(2) 0.6515(3) 0.0350(15) Uani 1 1 d . . . . .
H76 H 0.254302 0.718131 0.677012 0.042 Uiso 1 1 calc R . . . .
C77 C 0.0930(7) 0.7373(3) 0.4196(4) 0.079(3) Uani 1 1 d D . . . .
C78 C -0.1889(4) 0.8710(2) 0.7369(2) 0.0277(13) Uani 1 1 d . . . . .
C79 C 0.0888(5) 1.09071(19) 0.7396(2) 0.0309(14) Uani 1 1 d . . . . .
H79 H 0.120875 1.104895 0.714225 0.037 Uiso 1 1 calc R . . . .
C80 C -0.0801(7) 0.7505(3) 0.4465(4) 0.077(3) Uani 1 1 d D U . . .
H80 H -0.134111 0.743649 0.466409 0.093 Uiso 1 1 calc R . . . .
C81 C -0.0613(11) 0.9364(3) 0.9407(4) 0.083(3) Uani 1 1 d . . . . .
H81 H -0.008779 0.953931 0.955706 0.099 Uiso 1 1 calc R . . . .
C82 C 0.0379(5) 0.70958(19) 0.6528(2) 0.0312(14) Uani 1 1 d . . . . .
H82 H 0.076440 0.685995 0.664824 0.037 Uiso 1 1 calc R . . . .
C83 C 0.0644(5) 0.78764(18) 0.5585(2) 0.0278(13) Uani 1 1 d . . . . .
C84 C 0.4309(5) 0.9221(2) 0.5027(2) 0.0338(14) Uani 1 1 d . . . . .
H84 H 0.425879 0.951632 0.499933 0.041 Uiso 1 1 calc R . . . .
C85 C -0.1063(5) 1.02190(17) 0.6349(2) 0.0266(13) Uani 1 1 d . . . . .
C86 C 0.1084(4) 0.91465(16) 0.4894(2) 0.0229(12) Uani 1 1 d . . . . .
C87 C -0.1625(5) 0.97369(19) 0.7922(2) 0.0303(13) Uani 1 1 d . . . . .
H87 H -0.150935 0.984130 0.825109 0.036 Uiso 1 1 calc R . . . .
C88 C 0.2082(4) 0.81579(17) 0.4977(2) 0.0229(12) Uani 1 1 d . . . . .
C89 C -0.2051(5) 1.01691(18) 0.6594(2) 0.0308(14) Uani 1 1 d . . . . .
H89A H -0.226702 1.044434 0.671439 0.037 Uiso 1 1 calc R . . . .
H89B H -0.259482 1.006796 0.634491 0.037 Uiso 1 1 calc R . . . .
C90 C 0.2255(5) 0.97406(18) 0.5055(2) 0.0288(13) Uani 1 1 d . . . . .
H90 H 0.287475 0.988039 0.499836 0.035 Uiso 1 1 calc R . . . .
C91 C 0.1999(5) 0.93597(17) 0.4841(2) 0.0245(12) Uani 1 1 d . . . . .
C136 C -0.0820(10) 0.7821(3) 0.4131(4) 0.080(3) Uani 1 1 d D U . . .
H136 H -0.143049 0.798312 0.409739 0.096 Uiso 1 1 calc R . . . .

loop_
_atom_site_aniso_label
_atom_site_aniso_U_11
_atom_site_aniso_U_22
_atom_site_aniso_U_33
_atom_site_aniso_U_23
_atom_site_aniso_U_13
_atom_site_aniso_U_12
Cl0A 0.0752(17) 0.105(2) 0.0863(18) -0.0296(17) 0.0000(14) 0.0168(15)
Cl1A 0.0717(16) 0.122(2) 0.0628(14) -0.0173(15) 0.0057(12) 0.0078(15)
Cl2 0.113(2) 0.091(2) 0.0840(19) -0.0081(16) -0.0132(18) -0.0166(17)
Cl3 0.138(3) 0.0517(14) 0.107(2) -0.0034(15) -0.030(2) 0.0073(15)
O 0.023(2) 0.027(2) 0.029(2) -0.0021(18) 0.0000(17) -0.0026(16)
O1 0.036(2) 0.034(2) 0.040(3) -0.008(2) 0.010(2) -0.0002(19)
O2AA 0.037(2) 0.033(2) 0.050(3) 0.019(2) 0.019(2) 0.0080(19)
O5 0.032(2) 0.024(2) 0.029(2) 0.0000(17) 0.0067(18) 0.0048(17)
O7 0.040(2) 0.0176(19) 0.030(2) -0.0022(17) 0.0044(19) 0.0078(17)
O9 0.044(3) 0.022(2) 0.039(3) 0.0083(19) 0.013(2) -0.0040(18)
N 0.028(3) 0.035(3) 0.029(3) 0.002(2) 0.003(2) 0.001(2)
N0AA 0.057(4) 0.068(5) 0.060(4) 0.002(4) 0.008(4) 0.032(4)
N1 0.035(3) 0.021(2) 0.034(3) -0.003(2) 0.001(2) -0.005(2)
N1G 0.106(7) 0.058(5) 0.064(5) -0.011(4) -0.018(5) 0.030(5)
N1I 0.068(5) 0.090(6) 0.054(4) -0.003(4) 0.003(4) -0.038(4)
N1J 0.049(4) 0.110(7) 0.077(6) 0.024(5) -0.026(4) 0.005(4)
N3 0.027(3) 0.025(3) 0.037(3) 0.006(2) 0.007(2) 0.005(2)
N4 0.081(6) 0.086(6) 0.045(4) -0.005(4) -0.008(4) 0.016(5)
N7 0.048(4) 0.042(4) 0.059(4) 0.003(3) -0.002(3) -0.009(3)
C0AA 0.037(3) 0.021(3) 0.036(3) -0.003(3) 0.010(3) 0.000(2)
C1 0.082(6) 0.039(4) 0.080(6) -0.028(4) 0.034(5) 0.008(4)
C2 0.101(7) 0.033(4) 0.075(5) -0.005(4) 0.025(5) 0.019(4)
C3 0.125(8) 0.064(6) 0.131(8) 0.020(6) -0.005(7) 0.051(6)
C4 0.085(7) 0.106(8) 0.135(9) 0.021(7) 0.024(7) 0.058(6)
C5 0.047(5) 0.078(6) 0.090(6) 0.006(5) 0.037(5) 0.021(4)
C6 0.059(5) 0.058(5) 0.072(5) -0.015(4) 0.033(4) 0.005(4)
C7 0.084(6) 0.085(6) 0.045(4) -0.009(4) 0.041(5) -0.004(5)
C8 0.068(5) 0.074(6) 0.082(6) 0.006(5) 0.059(5) 0.009(5)
C9 0.044(5) 0.084(6) 0.098(7) -0.004(6) 0.040(5) -0.011(4)
C10 0.024(4) 0.114(7) 0.093(6) -0.022(6) 0.015(4) 0.014(4)
C11 0.023(4) 0.114(7) 0.101(7) -0.011(6) -0.011(4) 0.009(4)
C12 0.048(5) 0.120(8) 0.118(8) 0.026(7) -0.015(6) 0.030(6)
C13 0.049(5) 0.133(8) 0.087(7) 0.057(7) -0.034(5) 0.001(6)
C14 0.053(5) 0.143(8) 0.059(5) 0.005(6) -0.025(5) -0.012(6)
C15 0.074(6) 0.101(7) 0.078(6) -0.021(6) -0.033(5) -0.005(6)
C16 0.043(5) 0.093(7) 0.089(6) 0.012(6) -0.012(5) -0.030(5)
C17 0.075(7) 0.119(8) 0.144(9) 0.007(8) 0.022(7) -0.060(6)
C18 0.068(6) 0.109(8) 0.137(9) 0.020(7) 0.033(6) -0.044(5)
C19 0.075(5) 0.055(5) 0.079(6) 0.032(5) 0.033(5) -0.017(4)
C20 0.103(7) 0.044(4) 0.062(5) 0.028(4) 0.020(5) 0.002(5)
C21 0.115(7) 0.028(4) 0.074(6) 0.000(4) 0.028(6) -0.014(4)
C22 0.078(6) 0.052(5) 0.101(7) -0.020(5) 0.019(6) -0.040(5)
C23 0.079(6) 0.060(5) 0.094(7) -0.029(5) -0.023(6) -0.016(5)
C24 0.090(6) 0.060(5) 0.050(5) -0.026(4) -0.002(5) -0.008(5)
C25 0.073(5) 0.053(5) 0.075(6) -0.024(4) 0.028(5) 0.001(4)
C26 0.093(6) 0.026(4) 0.071(5) -0.008(4) 0.012(5) 0.018(4)
C27 0.113(8) 0.072(6) 0.123(8) 0.015(6) 0.015(7) 0.048(6)
C28 0.088(6) 0.065(5) 0.076(6) 0.043(5) 0.016(5) 0.022(5)
C29 0.071(6) 0.099(7) 0.061(5) 0.053(5) -0.013(5) -0.019(5)
C30 0.065(6) 0.111(7) 0.068(6) 0.032(6) -0.033(5) -0.003(5)
C31 0.051(5) 0.100(7) 0.091(7) 0.014(5) -0.018(5) 0.035(5)
C32 0.077(6) 0.087(7) 0.122(8) 0.016(6) 0.020(6) 0.049(5)
C33 0.048(5) 0.080(6) 0.088(6) 0.012(5) 0.035(5) 0.038(4)
C34 0.025(4) 0.090(6) 0.091(6) -0.007(6) 0.014(4) 0.013(4)
C35 0.046(4) 0.073(5) 0.070(5) 0.000(5) 0.031(4) -0.007(4)
C36 0.065(5) 0.079(6) 0.056(5) 0.016(4) 0.045(4) 0.014(4)
C37 0.088(5) 0.071(5) 0.052(5) -0.017(4) 0.041(5) 0.001(5)
C38 0.080(6) 0.057(5) 0.070(5) -0.017(4) 0.047(5) 0.002(4)
C39 0.132(7) 0.107(8) 0.055(5) -0.033(6) 0.010(6) 0.006(7)
C40 0.134(9) 0.127(8) 0.054(5) 0.001(6) -0.012(6) -0.023(7)
C41 0.107(7) 0.078(6) 0.033(4) 0.035(4) 0.000(4) -0.014(5)
C42 0.065(6) 0.109(7) 0.088(6) 0.076(6) -0.009(5) 0.000(5)
C43 0.099(7) 0.049(5) 0.096(7) 0.044(5) 0.039(6) 0.041(5)
C44 0.100(7) 0.035(4) 0.074(6) 0.012(4) 0.029(5) -0.004(4)
C45 0.134(8) 0.029(4) 0.082(6) -0.003(4) 0.046(6) -0.016(5)
C46 0.085(6) 0.052(5) 0.113(8) -0.020(5) 0.027(6) -0.032(5)
C47 0.099(7) 0.061(5) 0.095(7) -0.035(5) -0.022(6) -0.021(5)
C48 0.100(7) 0.073(6) 0.063(5) -0.044(5) 0.022(5) -0.011(5)
C49 0.141(9) 0.135(9) 0.036(5) -0.023(6) 0.016(6) 0.010(8)
C50 0.123(8) 0.143(8) 0.042(5) -0.015(6) 0.002(6) -0.015(7)
C51 0.098(7) 0.104(7) 0.032(4) 0.034(5) 0.015(4) -0.021(6)
C52 0.081(6) 0.057(5) 0.055(5) 0.028(4) 0.044(4) 0.000(4)
C53 0.052(5) 0.138(8) 0.045(5) 0.000(5) -0.020(4) -0.020(5)
C54 0.057(5) 0.092(6) 0.096(7) -0.032(5) -0.039(5) -0.010(5)
C55 0.025(4) 0.094(6) 0.088(6) 0.009(6) -0.006(4) 0.005(4)
C56 0.033(4) 0.068(5) 0.097(7) 0.013(5) -0.016(4) -0.016(4)
C57 0.063(6) 0.093(7) 0.136(9) 0.008(7) 0.010(6) -0.036(5)
C58 0.080(6) 0.073(5) 0.103(7) 0.012(6) 0.034(6) -0.032(5)
C59 0.065(5) 0.064(5) 0.068(5) 0.026(5) 0.019(4) -0.026(4)
C60 0.073(5) 0.058(5) 0.043(4) 0.023(4) 0.025(4) 0.002(4)
C1A 0.027(3) 0.020(3) 0.031(3) -0.001(2) -0.002(2) -0.003(2)
C1AA 0.025(3) 0.018(3) 0.026(3) -0.001(2) -0.003(2) 0.006(2)
C1B 0.018(3) 0.021(3) 0.033(3) 0.000(2) 0.002(2) 0.003(2)
C1C 0.028(3) 0.024(3) 0.028(3) -0.002(2) -0.002(2) 0.002(2)
C1D 0.025(3) 0.024(3) 0.034(3) 0.001(3) 0.002(2) 0.000(2)
C1E 0.037(3) 0.019(3) 0.021(3) -0.003(2) 0.000(2) 0.002(2)
C1F 0.034(3) 0.029(3) 0.022(3) -0.007(2) 0.011(2) -0.001(2)
C1G 0.039(3) 0.017(3) 0.033(3) -0.007(3) 0.008(3) 0.000(2)
C1H 0.035(3) 0.024(3) 0.027(3) 0.003(2) -0.001(3) -0.002(2)
C1I 0.022(3) 0.026(3) 0.028(3) -0.004(2) 0.005(2) -0.007(2)
C1J 0.033(3) 0.017(3) 0.025(3) 0.004(2) 0.002(2) 0.000(2)
C1K 0.031(3) 0.026(3) 0.028(3) 0.001(3) -0.002(3) -0.001(2)
C1L 0.030(3) 0.022(3) 0.049(4) 0.000(3) 0.012(3) -0.004(2)
C1M 0.026(3) 0.022(3) 0.032(3) 0.002(2) 0.005(3) 0.001(2)
C1N 0.038(3) 0.026(3) 0.026(3) -0.002(3) -0.001(3) 0.002(3)
C1O 0.019(3) 0.024(3) 0.036(3) 0.004(3) 0.008(2) 0.000(2)
C1P 0.021(3) 0.029(3) 0.034(3) 0.001(3) 0.004(2) 0.002(2)
C1Q 0.037(3) 0.029(3) 0.025(3) -0.005(3) 0.007(3) -0.010(3)
C1R 0.029(3) 0.034(3) 0.032(3) 0.005(3) 0.012(3) -0.001(3)
C1S 0.028(3) 0.021(3) 0.045(4) 0.007(3) 0.011(3) -0.003(2)
C1T 0.029(3) 0.020(3) 0.032(3) -0.001(2) -0.001(3) 0.000(2)
C1U 0.031(3) 0.020(3) 0.038(3) 0.004(3) 0.010(3) 0.003(2)
C1V 0.037(4) 0.035(3) 0.032(3) -0.002(3) 0.002(3) -0.002(3)
C1W 0.023(3) 0.029(3) 0.036(3) -0.008(3) 0.004(3) -0.002(2)
C1X 0.031(3) 0.026(3) 0.044(4) 0.007(3) 0.005(3) -0.005(2)
C1Y 0.030(3) 0.037(3) 0.033(3) -0.002(3) 0.011(3) -0.005(3)
C1Z 0.025(3) 0.028(3) 0.045(4) 0.003(3) 0.013(3) 0.002(2)
C2A 0.045(4) 0.020(3) 0.052(4) -0.003(3) 0.017(3) -0.003(3)
C2AA 0.034(3) 0.019(3) 0.028(3) -0.003(2) 0.000(3) 0.005(2)
C2B 0.038(4) 0.024(3) 0.041(4) 0.012(3) 0.012(3) 0.000(3)
C2C 0.043(4) 0.028(3) 0.042(4) 0.013(3) 0.022(3) 0.009(3)
C2D 0.053(4) 0.030(3) 0.045(4) 0.006(3) 0.008(3) 0.015(3)
C2E 0.050(4) 0.029(3) 0.044(4) 0.011(3) 0.014(3) 0.009(3)
C2F 0.061(5) 0.022(3) 0.047(4) 0.012(3) 0.018(4) 0.008(3)
C2G 0.040(4) 0.050(4) 0.039(4) 0.004(3) 0.008(3) 0.014(3)
C2H 0.038(4) 0.053(5) 0.055(5) 0.021(4) -0.005(4) 0.002(3)
C2I 0.050(4) 0.038(4) 0.040(4) 0.014(3) 0.011(3) 0.005(3)
C2J 0.038(4) 0.076(6) 0.036(4) 0.007(4) 0.006(3) -0.029(4)
C2K 0.066(6) 0.041(4) 0.065(5) -0.015(4) 0.035(5) -0.022(4)
C2L 0.056(5) 0.054(5) 0.040(4) 0.010(4) 0.015(4) 0.010(4)
C2M 0.048(4) 0.035(4) 0.056(5) 0.022(4) -0.005(4) 0.001(3)
C2O 0.060(5) 0.045(4) 0.042(4) 0.004(4) -0.001(4) -0.010(4)
C2Q 0.070(6) 0.054(5) 0.060(5) -0.025(4) 0.033(5) -0.044(5)
C2R 0.035(4) 0.088(7) 0.038(4) -0.009(4) 0.005(3) -0.024(4)
C2S 0.095(7) 0.027(4) 0.052(5) 0.004(4) -0.003(5) 0.029(4)
C2U 0.060(5) 0.045(4) 0.063(5) 0.011(4) 0.021(4) 0.021(4)
C2V 0.039(4) 0.047(4) 0.085(6) 0.028(5) 0.019(4) 0.020(3)
C3AA 0.036(3) 0.015(3) 0.030(3) -0.002(2) 0.002(3) 0.003(2)
C3E 0.062(5) 0.060(5) 0.047(4) -0.004(4) 0.006(4) -0.009(4)
C3X 0.070(5) 0.062(5) 0.080(6) -0.038(5) -0.009(5) -0.014(4)
C3Z 0.054(5) 0.080(6) 0.055(5) -0.004(5) 0.017(4) -0.009(4)
C4AA 0.19(2) 0.27(3) 0.090(12) -0.022(14) 0.070(14) -0.10(2)
C4C 0.151(13) 0.096(9) 0.036(5) 0.000(6) 0.009(7) 0.005(9)
C4E 0.092(8) 0.064(6) 0.076(7) -0.030(6) -0.001(6) 0.000(5)
C4G 0.119(10) 0.121(10) 0.055(6) -0.007(7) 0.050(7) -0.042(8)
C4H 0.100(7) 0.079(6) 0.068(6) -0.017(5) -0.007(5) -0.020(5)
C4I 0.092(8) 0.115(10) 0.055(6) -0.005(6) 0.020(6) -0.020(7)
C4P 0.106(11) 0.142(13) 0.083(9) -0.014(9) -0.004(8) -0.005(10)
C4T 0.116(11) 0.114(10) 0.075(8) -0.025(8) 0.021(8) -0.020(9)
C4W 0.142(15) 0.198(19) 0.110(13) -0.064(13) 0.038(11) -0.085(14)
C61 0.032(3) 0.020(3) 0.025(3) 0.002(2) -0.003(2) -0.001(2)
C62 0.024(3) 0.055(4) 0.038(4) 0.002(3) 0.001(3) 0.002(3)
C63 0.044(4) 0.029(3) 0.041(4) 0.000(3) 0.009(3) -0.005(3)
C64 0.035(3) 0.034(3) 0.032(3) 0.008(3) -0.001(3) -0.001(3)
C65 0.024(3) 0.045(4) 0.042(4) 0.013(3) 0.015(3) 0.008(3)
C66 0.031(3) 0.030(3) 0.041(4) -0.010(3) 0.001(3) 0.001(3)
C67 0.037(4) 0.033(3) 0.045(4) 0.012(3) 0.014(3) 0.010(3)
C68 0.030(3) 0.027(3) 0.051(4) 0.007(3) 0.017(3) 0.006(3)
C69 0.038(4) 0.041(4) 0.035(3) -0.001(3) 0.003(3) -0.011(3)
C70 0.028(3) 0.021(3) 0.025(3) -0.001(2) -0.004(2) 0.000(2)
C71 0.020(3) 0.020(3) 0.027(3) 0.003(2) -0.007(2) 0.000(2)
C72 0.029(3) 0.022(3) 0.024(3) 0.006(2) 0.002(2) 0.001(2)
C73 0.030(3) 0.022(3) 0.035(3) 0.000(3) 0.005(3) 0.000(2)
C74 0.050(4) 0.025(3) 0.035(3) 0.002(3) 0.007(3) -0.002(3)
C75 0.080(6) 0.069(5) 0.082(6) -0.032(5) -0.041(5) 0.013(5)
C76 0.037(4) 0.027(3) 0.042(4) 0.000(3) 0.009(3) 0.004(3)
C77 0.059(6) 0.096(8) 0.077(7) -0.028(6) -0.012(5) -0.005(5)
C78 0.018(3) 0.037(3) 0.027(3) 0.000(3) 0.002(2) -0.001(2)
C79 0.039(3) 0.021(3) 0.033(3) -0.001(3) 0.007(3) -0.004(2)
C80 0.061(5) 0.081(6) 0.085(6) -0.033(5) -0.018(5) 0.000(5)
C81 0.118(10) 0.065(6) 0.063(6) 0.005(5) 0.001(7) 0.003(6)
C82 0.027(3) 0.028(3) 0.038(3) 0.009(3) 0.005(3) 0.002(2)
C83 0.032(3) 0.020(3) 0.031(3) -0.003(2) 0.004(3) 0.004(2)
C84 0.032(3) 0.033(3) 0.037(3) -0.004(3) 0.007(3) -0.008(3)
C85 0.032(3) 0.017(3) 0.031(3) 0.006(2) 0.003(3) 0.004(2)
C86 0.034(3) 0.014(2) 0.021(3) -0.001(2) -0.002(2) 0.004(2)
C87 0.028(3) 0.027(3) 0.037(3) -0.007(3) 0.010(3) -0.001(2)
C88 0.026(3) 0.017(3) 0.026(3) -0.001(2) 0.006(2) 0.005(2)
C89 0.032(3) 0.020(3) 0.039(3) -0.001(3) -0.003(3) 0.004(2)
C90 0.034(3) 0.024(3) 0.028(3) 0.002(3) 0.004(3) 0.000(2)
C91 0.031(3) 0.016(3) 0.026(3) 0.002(2) 0.004(2) 0.004(2)
C136 0.108(7) 0.051(5) 0.073(6) -0.021(5) -0.031(6) 0.003(5)

loop_
_atom_type_symbol
_atom_type_description
_atom_type_scat_dispersion_real
_atom_type_scat_dispersion_imag
_atom_type_scat_source
C C 0.0181 0.0091 'International Tables Vol C Tables 4.2.6.8 and 6.1.1.4'
H H 0.0000 0.0000 'International Tables Vol C Tables 4.2.6.8 and 6.1.1.4'
Cl Cl 0.3639 0.7018 'International Tables Vol C Tables 4.2.6.8 and 6.1.1.4'
N N 0.0311 0.0180 'International Tables Vol C Tables 4.2.6.8 and 6.1.1.4'
O O 0.0492 0.0322 'International Tables Vol C Tables 4.2.6.8 and 6.1.1.4'

loop_
_geom_angle_atom_site_label_1
_geom_angle_atom_site_label_2
_geom_angle_atom_site_label_3
_geom_angle
_geom_angle_site_symmetry_1
_geom_angle_site_symmetry_3
_geom_angle_publ_flag
C1I O C88 115.7(4) . . ?
C1G O1 C0AA 114.2(5) . . ?
C2C O2AA C68 115.3(5) . . ?
C1F O5 C91 113.5(4) . . ?
C2AA O7 C1E 113.8(4) . . ?
C2B O9 C1U 115.6(5) . . ?
C1P N C1R 107.6(5) . . ?
C1P N C2G 125.0(6) . . ?
C1R N C2G 127.3(6) . . ?
C1J N1 C1Q 126.1(5) . . ?
C72 N1 C1J 107.8(5) . . ?
C72 N1 C1Q 125.6(5) . . ?
C1T N3 C1M 126.3(5) . . ?
C61 N3 C1M 125.0(5) . . ?
C61 N3 C1T 108.2(5) . . ?
O1 C0AA C87 118.5(5) . . ?
C1W C0AA O1 117.9(6) . . ?
C1W C0AA C87 123.5(6) . . ?
C2 C1 C6 114.1(10) . . ?
C2 C1 C48 123.9(9) . . ?
C48 C1 C6 108.0(9) . . ?
C1 C2 C45 115.9(9) . . ?
C3 C2 C1 129.3(10) . . ?
C3 C2 C45 101.5(9) . . ?
C2 C3 C43 116.3(10) . . ?
C4 C3 C2 114.9(10) . . ?
C4 C3 C43 118.4(10) . . ?
C3 C4 C5 117.8(11) . . ?
C3 C4 C12 113.9(11) . . ?
C5 C4 C12 118.1(11) . . ?
C4 C5 C10 101.1(10) . . ?
C6 C5 C4 128.4(10) . . ?
C6 C5 C10 117.9(9) . . ?
C5 C6 C1 114.7(9) . . ?
C5 C6 C7 122.3(9) . . ?
C7 C6 C1 110.9(9) . . ?
C8 C7 C6 118.7(9) . . ?
C8 C7 C49 125.4(10) . . ?
C49 C7 C6 102.5(8) . . ?
C7 C8 C9 121.0(9) . . ?
C7 C8 C52 118.8(10) . . ?
C52 C8 C9 109.1(9) . . ?
C10 C9 C8 118.4(9) . . ?
C10 C9 C18 127.6(11) . . ?
C18 C9 C8 100.4(9) . . ?
C5 C10 C11 110.3(11) . . ?
C9 C10 C5 121.7(10) . . ?
C9 C10 C11 116.1(11) . . ?
C12 C11 C10 109.4(11) . . ?
C12 C11 C16 123.7(10) . . ?
C16 C11 C10 113.4(11) . . ?
C4 C12 C11 101.0(11) . . ?
C13 C12 C4 130.0(12) . . ?
C13 C12 C11 115.8(11) . . ?
C12 C13 C14 123.4(10) . . ?
C12 C13 C42 113.0(12) . . ?
C42 C13 C14 111.8(10) . . ?
C15 C14 C13 116.3(10) . . ?
C40 C14 C13 97.4(10) . . ?
C40 C14 C15 130.5(11) . . ?
C16 C15 C14 122.8(10) . . ?
C16 C15 C23 112.3(11) . . ?
C23 C15 C14 114.3(11) . . ?
C15 C16 C11 117.9(10) . . ?
C15 C16 C17 99.8(10) . . ?
C17 C16 C11 129.3(10) . . ?
C16 C17 C22 118.4(11) . . ?
C18 C17 C16 114.5(10) . . ?
C18 C17 C22 115.8(11) . . ?
C9 C18 C19 118.1(10) . . ?
C17 C18 C9 118.3(11) . . ?
C17 C18 C19 113.2(10) . . ?
C20 C19 C18 131.0(10) . . ?
C20 C19 C52 117.9(9) . . ?
C52 C19 C18 98.3(9) . . ?
C19 C20 C21 115.9(10) . . ?
C19 C20 C28 123.5(10) . . ?
C28 C20 C21 108.5(10) . . ?
C22 C21 C20 112.4(10) . . ?
C26 C21 C20 113.5(11) . . ?
C26 C21 C22 122.2(9) . . ?
C21 C22 C17 130.4(11) . . ?
C21 C22 C23 117.6(9) . . ?
C23 C22 C17 97.9(10) . . ?
C15 C23 C22 111.4(11) . . ?
C15 C23 C24 116.1(11) . . ?
C24 C23 C22 120.6(9) . . ?
C23 C24 C39 126.3(10) . . ?
C25 C24 C23 119.8(9) . . ?
C25 C24 C39 100.9(9) . . ?
C24 C25 C26 120.7(9) . . ?
C24 C25 C38 112.2(9) . . ?
C26 C25 C38 114.3(10) . . ?
C21 C26 C25 119.0(9) . . ?
C21 C26 C27 98.4(9) . . ?
C27 C26 C25 130.9(10) . . ?
C26 C27 C28 117.7(10) . . ?
C32 C27 C26 112.4(10) . . ?
C32 C27 C28 116.4(10) . . ?
C20 C28 C27 101.5(9) . . ?
C29 C28 C20 119.2(9) . . ?
C29 C28 C27 127.8(10) . . ?
C28 C29 C30 115.6(10) . . ?
C28 C29 C51 120.3(9) . . ?
C30 C29 C51 110.9(10) . . ?
C31 C30 C29 116.7(11) . . ?
C31 C30 C53 122.0(10) . . ?
C53 C30 C29 112.0(10) . . ?
C30 C31 C32 127.2(10) . . ?
C30 C31 C55 116.4(9) . . ?
C32 C31 C55 101.3(9) . . ?
C27 C32 C31 115.3(10) . . ?
C27 C32 C33 120.8(10) . . ?
C33 C32 C31 114.7(10) . . ?
C34 C33 C32 102.3(9) . . ?
C34 C33 C38 120.5(8) . . ?
C38 C33 C32 125.7(9) . . ?
C33 C34 C35 120.7(8) . . ?
C33 C34 C55 113.7(9) . . ?
C35 C34 C55 114.4(9) . . ?
C34 C35 C36 118.7(8) . . ?
C34 C35 C58 125.9(8) . . ?
C36 C35 C58 101.6(8) . . ?
C35 C36 C37 121.7(9) . . ?
C60 C36 C35 110.5(9) . . ?
C60 C36 C37 115.8(10) . . ?
C36 C37 C39 127.6(9) . . ?
C38 C37 C36 116.4(9) . . ?
C38 C37 C39 103.1(9) . . ?
C33 C38 C25 115.4(9) . . ?
C37 C38 C25 108.6(10) . . ?
C37 C38 C33 121.7(9) . . ?
C24 C39 C37 115.1(10) . . ?
C40 C39 C24 118.9(10) . . ?
C40 C39 C37 115.4(10) . . ?
C39 C40 C14 112.3(10) . . ?
C39 C40 C41 115.8(10) . . ?
C41 C40 C14 122.3(11) . . ?
C40 C41 C42 98.4(9) . . ?
C40 C41 C60 130.7(10) . . ?
C60 C41 C42 117.4(9) . . ?
C13 C42 C41 110.1(10) . . ?
C43 C42 C13 118.7(11) . . ?
C43 C42 C41 119.0(8) . . ?
C42 C43 C3 125.1(10) . . ?
C44 C43 C3 101.2(9) . . ?
C44 C43 C42 120.4(8) . . ?
C43 C44 C45 112.5(9) . . ?
C59 C44 C43 122.9(8) . . ?
C59 C44 C45 114.9(9) . . ?
C44 C45 C2 108.5(9) . . ?
C46 C45 C2 120.8(9) . . ?
C46 C45 C44 117.3(10) . . ?
C45 C46 C57 128.0(11) . . ?
C47 C46 C45 119.1(10) . . ?
C47 C46 C57 102.6(10) . . ?
C46 C47 C54 110.0(12) . . ?
C48 C47 C46 124.8(11) . . ?
C48 C47 C54 113.1(12) . . ?
C1 C48 C49 104.0(10) . . ?
C47 C48 C1 115.0(10) . . ?
C47 C48 C49 129.6(11) . . ?
C7 C49 C48 114.4(10) . . ?
C50 C49 C7 118.9(10) . . ?
C50 C49 C48 116.0(10) . . ?
C49 C50 C51 112.8(11) . . ?
C49 C50 C53 115.9(11) . . ?
C53 C50 C51 118.5(11) . . ?
C50 C51 C29 98.3(9) . . ?
C50 C51 C52 129.9(11) . . ?
C52 C51 C29 118.6(9) . . ?
C8 C52 C19 113.9(9) . . ?
C8 C52 C51 113.4(9) . . ?
C19 C52 C51 120.4(8) . . ?
C30 C53 C50 100.0(10) . . ?
C30 C53 C54 120.9(10) . . ?
C54 C53 C50 127.3(12) . . ?
C53 C54 C47 117.6(12) . . ?
C53 C54 C56 119.6(10) . . ?
C56 C54 C47 109.4(11) . . ?
C34 C55 C31 107.8(9) . . ?
C56 C55 C31 122.6(9) . . ?
C56 C55 C34 117.9(9) . . ?
C55 C56 C54 118.4(9) . . ?
C55 C56 C57 129.1(10) . . ?
C57 C56 C54 100.8(9) . . ?
C56 C57 C46 116.6(10) . . ?
C58 C57 C46 114.6(10) . . ?
C58 C57 C56 113.6(10) . . ?
C35 C58 C59 115.3(9) . . ?
C57 C58 C35 118.3(9) . . ?
C57 C58 C59 117.7(9) . . ?
C44 C59 C58 126.7(9) . . ?
C44 C59 C60 118.3(8) . . ?
C60 C59 C58 101.4(8) . . ?
C36 C60 C41 113.7(9) . . ?
C36 C60 C59 111.1(9) . . ?
C41 C60 C59 121.8(8) . . ?
C1N C1A H1A 120.6 . . ?
C1N C1A C85 118.8(5) . . ?
C85 C1A H1A 120.6 . . ?
C1J C1AA C1N 106.6(5) . . ?
C71 C1AA C1J 118.8(5) . . ?
C71 C1AA C1N 134.6(6) . . ?
C1T C1B C83 106.4(5) . . ?
C73 C1B C1T 119.8(5) . . ?
C73 C1B C83 133.8(5) . . ?
C70 C1C H1C 120.1 . . ?
C70 C1C C83 119.8(6) . . ?
C83 C1C H1C 120.1 . . ?
C1O C1D H1D 120.3 . . ?
C1W C1D H1D 120.3 . . ?
C1W C1D C1O 119.4(6) . . ?
C3AA C1E O7 118.5(5) . . ?
C3AA C1E C85 124.9(5) . . ?
C85 C1E O7 116.5(5) . . ?
O5 C1F C1I 119.2(5) . . ?
C84 C1F O5 121.0(6) . . ?
C84 C1F C1I 119.8(6) . . ?
O1 C1G C2AA 118.7(6) . . ?
O1 C1G C63 120.9(6) . . ?
C63 C1G C2AA 120.3(6) . . ?
C61 C1H H1H 121.4 . . ?
C88 C1H H1H 121.4 . . ?
C88 C1H C61 117.3(6) . . ?
O C1I C1F 121.7(5) . . ?
O C1I C64 119.3(5) . . ?
C1F C1I C64 118.8(5) . . ?
N1 C1J C1AA 108.9(5) . . ?
C90 C1J N1 128.8(5) . . ?
C90 C1J C1AA 122.3(5) . . ?
H1KA C1K H1KB 107.8 . . ?
C70 C1K H1KA 109.1 . . ?
C70 C1K H1KB 109.1 . . ?
C86 C1K H1KA 109.1 . . ?
C86 C1K H1KB 109.1 . . ?
C86 C1K C70 112.5(5) . . ?
C1U C1L C1X 122.4(6) . . ?
C73 C1L C1U 117.0(6) . . ?
C73 C1L C1X 120.5(6) . . ?
C2D C1M N3 120.2(6) . . ?
C2D C1M C76 122.0(6) . . ?
C76 C1M N3 117.8(5) . . ?
C1A C1N C1AA 132.6(6) . . ?
C72 C1N C1A 121.1(6) . . ?
C72 C1N C1AA 106.3(6) . . ?
C1D C1O C78 133.1(6) . . ?
C1P C1O C1D 120.4(5) . . ?
C1P C1O C78 106.5(5) . . ?
N C1P C1O 110.3(5) . . ?
N C1P C87 128.6(6) . . ?
C87 C1P C1O 121.0(6) . . ?
C2A C1Q N1 120.0(6) . . ?
C2A C1Q C69 119.7(6) . . ?
C69 C1Q N1 120.3(6) . . ?
C65 C1R N 129.8(6) . . ?
C65 C1R C78 121.7(6) . . ?
C78 C1R N 108.4(5) . . ?
C1Z C1S H1S 119.3 . . ?
C1Z C1S C78 121.3(6) . . ?
C78 C1S H1S 119.3 . . ?
N3 C1T C1B 108.5(5) . . ?
N3 C1T C82 131.2(5) . . ?
C82 C1T C1B 120.3(6) . . ?
C1L C1U O9 115.8(5) . . ?
C82 C1U O9 119.5(5) . . ?
C82 C1U C1L 124.7(6) . . ?
N7 C1V C66 179.1(8) . . ?
C0AA C1W C1D 118.7(6) . . ?
C0AA C1W C89 121.5(5) . . ?
C1D C1W C89 119.8(5) . . ?
C1L C1X H1XA 109.3 . . ?
C1L C1X H1XB 109.3 . . ?
H1XA C1X H1XB 108.0 . . ?
C1Z C1X C1L 111.6(5) . . ?
C1Z C1X H1XA 109.3 . . ?
C1Z C1X H1XB 109.3 . . ?
C62 C1Y C2J 120.8(7) . . ?
C84 C1Y C2J 120.9(7) . . ?
C84 C1Y C62 118.2(6) . . ?
C1S C1Z C1X 119.5(6) . . ?
C1S C1Z C68 118.0(6) . . ?
C68 C1Z C1X 122.5(6) . . ?
C1Q C2A H2A 119.5 . . ?
C2K C2A C1Q 120.9(8) . . ?
C2K C2A H2A 119.5 . . ?
O7 C2AA C1G 120.0(5) . . ?
O7 C2AA C79 120.8(6) . . ?
C79 C2AA C1G 119.2(6) . . ?
O9 C2B C2C 119.7(6) . . ?
O9 C2B C67 120.5(6) . . ?
C67 C2B C2C 119.8(7) . . ?
O2AA C2C C2B 119.6(7) . . ?
O2AA C2C C2F 121.2(6) . . ?
C2F C2C C2B 118.9(6) . . ?
C1M C2D H2D 120.1 . . ?
C1M C2D C2U 119.8(7) . . ?
C2U C2D H2D 120.1 . . ?
C2I C2E C2L 122.7(7) . . ?
C67 C2E C2I 119.5(7) . . ?
C67 C2E C2L 117.7(7) . . ?
C2C C2F H2F 119.8 . . ?
C2I C2F C2C 120.4(7) . . ?
C2I C2F H2F 119.8 . . ?
N C2G C3E 117.3(7) . . ?
C3Z C2G N 125.3(8) . . ?
C3Z C2G C3E 117.2(8) . . ?
N1J C2H C62 173.7(10) . . ?
C2E C2I C2S 119.1(7) . . ?
C2F C2I C2E 120.8(7) . . ?
C2F C2I C2S 120.1(7) . . ?
N1I C2J C1Y 177.7(10) . . ?
C2A C2K H2K 120.1 . . ?
C2A C2K C2Q 119.8(8) . . ?
C2Q C2K H2K 120.1 . . ?
N0AA C2L C2E 176.1(9) . . ?
C2V C2M H2M 119.8 . . ?
C2V C2M C76 120.5(7) . . ?
C76 C2M H2M 119.8 . . ?
N4 C2O C74 179.1(11) . . ?
C2K C2Q H2Q 120.0 . . ?
C2K C2Q C2R 120.0(7) . . ?
C2R C2Q H2Q 120.0 . . ?
C2Q C2R H2R 120.3 . . ?
C69 C2R C2Q 119.4(8) . . ?
C69 C2R H2R 120.3 . . ?
N1G C2S C2I 177.2(12) . . ?
C2D C2U H2U 120.4 . . ?
C2V C2U C2D 119.2(8) . . ?
C2V C2U H2U 120.4 . . ?
C2M C2V C2U 120.7(7) . . ?
C2M C2V H2V 119.7 . . ?
C2U C2V H2V 119.7 . . ?
C1E C3AA H3AA 122.0 . . ?
C1E C3AA C72 116.0(5) . . ?
C72 C3AA H3AA 122.0 . . ?
C2G C3E H3E 120.3 . . ?
C81 C3E C2G 119.3(9) . . ?
C81 C3E H3E 120.3 . . ?
C77 C3X Cl2 116.4(7) . . ?
C77 C3X C80 128.9(11) . . ?
C80 C3X Cl2 114.6(8) . . ?
C2G C3Z H3Z 119.3 . . ?
C2G C3Z C4G 121.3(9) . . ?
C4G C3Z H3Z 119.3 . . ?
C4T C4AA H4AA 120.5 . . ?
C4T C4AA C4W 119.1(17) . . ?
C4W C4AA H4AA 120.5 . . ?
C4G C4C H4C 119.7 . . ?
C4G C4C C81 120.6(10) . . ?
C81 C4C H4C 119.7 . . ?
C4I C4E Cl3 122.1(9) . . ?
C4I C4E C4P 120.0(13) . . ?
C4P C4E Cl3 117.9(11) . . ?
C3Z C4G H4G 118.5 . . ?
C4C C4G C3Z 123.0(10) . . ?
C4C C4G H4G 118.5 . . ?
C75 C4H H4H 120.7 . . ?
C75 C4H C77 118.6(11) . . ?
C77 C4H H4H 120.7 . . ?
C4E C4I Cl1A 119.4(10) . . ?
C4T C4I Cl1A 119.1(10) . . ?
C4T C4I C4E 121.4(12) . . ?
C4E C4P H4P 120.3 . . ?
C4W C4P C4E 119.5(15) . . ?
C4W C4P H4P 120.3 . . ?
C4AA C4T H4T 119.7 . . ?
C4I C4T C4AA 120.6(16) . . ?
C4I C4T H4T 119.7 . . ?
C4AA C4W H4W 120.5 . . ?
C4P C4W C4AA 119.0(16) . . ?
C4P C4W H4W 120.5 . . ?
N3 C61 C1H 129.9(5) . . ?
N3 C61 C83 109.4(5) . . ?
C83 C61 C1H 120.7(5) . . ?
C1Y C62 C2H 117.8(7) . . ?
C64 C62 C1Y 120.1(6) . . ?
C64 C62 C2H 122.1(7) . . ?
C1G C63 H63 119.9 . . ?
C1G C63 C74 120.1(6) . . ?
C74 C63 H63 119.9 . . ?
C1I C64 H64 119.9 . . ?
C62 C64 C1I 120.2(6) . . ?
C62 C64 H64 119.9 . . ?
C1R C65 H65 121.6 . . ?
C1R C65 C68 116.8(6) . . ?
C68 C65 H65 121.6 . . ?
C74 C66 C1V 121.2(6) . . ?
C79 C66 C1V 118.7(6) . . ?
C79 C66 C74 120.1(6) . . ?
C2B C67 H67 119.7 . . ?
C2E C67 C2B 120.5(7) . . ?
C2E C67 H67 119.7 . . ?
C1Z C68 O2AA 117.0(6) . . ?
C65 C68 O2AA 119.7(6) . . ?
C65 C68 C1Z 123.2(6) . . ?
C1Q C69 H69 119.9 . . ?
C2R C69 C1Q 120.2(7) . . ?
C2R C69 H69 119.9 . . ?
C1C C70 C1K 118.5(5) . . ?
C1C C70 C88 118.0(5) . . ?
C88 C70 C1K 123.4(5) . . ?
C1AA C71 H71 119.8 . . ?
C86 C71 C1AA 120.4(5) . . ?
C86 C71 H71 119.8 . . ?
N1 C72 C1N 110.4(5) . . ?
N1 C72 C3AA 128.6(5) . . ?
C1N C72 C3AA 121.0(6) . . ?
C1B C73 H73 119.6 . . ?
C1L C73 C1B 120.8(6) . . ?
C1L C73 H73 119.6 . . ?
C63 C74 C2O 119.0(7) . . ?
C66 C74 C2O 121.6(7) . . ?
C66 C74 C63 119.4(6) . . ?
C4H C75 H75 120.2 . . ?
C136 C75 C4H 119.6(12) . . ?
C136 C75 H75 120.2 . . ?
C1M C76 C2M 117.7(7) . . ?
C1M C76 H76 121.2 . . ?
C2M C76 H76 121.2 . . ?
C3X C77 Cl0A 125.4(8) . . ?
C3X C77 C4H 115.4(10) . . ?
C4H C77 Cl0A 119.2(8) . . ?
C1R C78 C1O 107.1(5) . . ?
C1S C78 C1O 134.0(6) . . ?
C1S C78 C1R 118.9(6) . . ?
C2AA C79 C66 120.9(6) . . ?
C2AA C79 H79 119.6 . . ?
C66 C79 H79 119.6 . . ?
C3X C80 H80 125.2 . . ?
C136 C80 C3X 109.6(10) . . ?
C136 C80 H80 125.2 . . ?
C3E C81 C4C 118.3(11) . . ?
C3E C81 H81 120.9 . . ?
C4C C81 H81 120.9 . . ?
C1T C82 H82 121.4 . . ?
C1U C82 C1T 117.2(6) . . ?
C1U C82 H82 121.4 . . ?
C1C C83 C1B 131.6(6) . . ?
C61 C83 C1B 107.5(5) . . ?
C61 C83 C1C 120.9(6) . . ?
C1F C84 C1Y 122.7(6) . . ?
C1F C84 H84 118.6 . . ?
C1Y C84 H84 118.6 . . ?
C1A C85 C89 119.0(5) . . ?
C1E C85 C1A 118.0(6) . . ?
C1E C85 C89 122.9(5) . . ?
C71 C86 C1K 121.3(5) . . ?
C71 C86 C91 117.6(5) . . ?
C91 C86 C1K 121.1(5) . . ?
C0AA C87 H87 121.6 . . ?
C1P C87 C0AA 116.7(6) . . ?
C1P C87 H87 121.6 . . ?
O C88 C70 118.1(5) . . ?
C1H C88 O 118.6(5) . . ?
C1H C88 C70 123.2(5) . . ?
C1W C89 C85 112.1(5) . . ?
C1W C89 H89A 109.2 . . ?
C1W C89 H89B 109.2 . . ?
C85 C89 H89A 109.2 . . ?
C85 C89 H89B 109.2 . . ?
H89A C89 H89B 107.9 . . ?
C1J C90 H90 121.9 . . ?
C91 C90 C1J 116.1(6) . . ?
C91 C90 H90 121.9 . . ?
C86 C91 O5 116.4(5) . . ?
C90 C91 O5 119.0(5) . . ?
C90 C91 C86 124.6(5) . . ?
C75 C136 C80 127.9(12) . . ?
C75 C136 H136 116.0 . . ?
C80 C136 H136 116.0 . . ?

loop_
_geom_bond_atom_site_label_1
_geom_bond_atom_site_label_2
_geom_bond_distance
_geom_bond_site_symmetry_2
_geom_bond_publ_flag
Cl0A C77 1.668(11) . ?
Cl1A C4I 1.754(13) . ?
Cl2 C3X 1.797(11) . ?
Cl3 C4E 1.747(13) . ?
O C1I 1.376(7) . ?
O C88 1.406(7) . ?
O1 C0AA 1.407(7) . ?
O1 C1G 1.384(8) . ?
O2AA C2C 1.355(8) . ?
O2AA C68 1.412(8) . ?
O5 C1F 1.377(8) . ?
O5 C91 1.412(7) . ?
O7 C1E 1.435(7) . ?
O7 C2AA 1.374(7) . ?
O9 C1U 1.426(7) . ?
O9 C2B 1.354(8) . ?
N C1P 1.369(8) . ?
N C1R 1.415(9) . ?
N C2G 1.416(9) . ?
N0AA C2L 1.156(10) . ?
N1 C1J 1.391(8) . ?
N1 C1Q 1.420(8) . ?
N1 C72 1.386(8) . ?
N1G C2S 1.113(11) . ?
N1I C2J 1.155(10) . ?
N1J C2H 1.128(10) . ?
N3 C1M 1.443(8) . ?
N3 C1T 1.393(8) . ?
N3 C61 1.382(8) . ?
N4 C2O 1.157(10) . ?
N7 C1V 1.162(9) . ?
C0AA C1W 1.392(9) . ?
C0AA C87 1.408(9) . ?
C1 C2 1.428(14) . ?
C1 C6 1.462(14) . ?
C1 C48 1.434(16) . ?
C2 C3 1.410(9) . ?
C2 C45 1.460(15) . ?
C3 C4 1.385(9) . ?
C3 C43 1.435(9) . ?
C4 C5 1.407(9) . ?
C4 C12 1.435(9) . ?
C5 C6 1.407(15) . ?
C5 C10 1.440(16) . ?
C6 C7 1.433(14) . ?
C7 C8 1.394(8) . ?
C7 C49 1.433(9) . ?
C8 C9 1.462(16) . ?
C8 C52 1.402(8) . ?
C9 C10 1.402(16) . ?
C9 C18 1.423(9) . ?
C10 C11 1.459(16) . ?
C11 C12 1.438(18) . ?
C11 C16 1.447(16) . ?
C12 C13 1.405(9) . ?
C13 C14 1.494(18) . ?
C13 C42 1.425(9) . ?
C14 C15 1.430(17) . ?
C14 C40 1.425(9) . ?
C15 C16 1.403(9) . ?
C15 C23 1.408(9) . ?
C16 C17 1.426(9) . ?
C17 C18 1.386(9) . ?
C17 C22 1.448(9) . ?
C18 C19 1.448(9) . ?
C19 C20 1.397(14) . ?
C19 C52 1.433(15) . ?
C20 C21 1.434(14) . ?
C20 C28 1.402(16) . ?
C21 C22 1.424(16) . ?
C21 C26 1.415(15) . ?
C22 C23 1.446(17) . ?
C23 C24 1.423(16) . ?
C24 C25 1.415(15) . ?
C24 C39 1.438(9) . ?
C25 C26 1.424(14) . ?
C25 C38 1.457(14) . ?
C26 C27 1.417(9) . ?
C27 C28 1.438(9) . ?
C27 C32 1.378(9) . ?
C28 C29 1.397(9) . ?
C29 C30 1.405(9) . ?
C29 C51 1.451(16) . ?
C30 C31 1.395(9) . ?
C30 C53 1.403(17) . ?
C31 C32 1.444(9) . ?
C31 C55 1.486(16) . ?
C32 C33 1.431(9) . ?
C33 C34 1.393(8) . ?
C33 C38 1.417(15) . ?
C34 C35 1.402(8) . ?
C34 C55 1.402(8) . ?
C35 C36 1.429(14) . ?
C35 C58 1.442(8) . ?
C36 C37 1.449(14) . ?
C36 C60 1.426(13) . ?
C37 C38 1.406(15) . ?
C37 C39 1.453(9) . ?
C39 C40 1.385(9) . ?
C40 C41 1.421(9) . ?
C41 C42 1.495(16) . ?
C41 C60 1.426(14) . ?
C42 C43 1.402(9) . ?
C43 C44 1.402(9) . ?
C44 C45 1.415(8) . ?
C44 C59 1.394(8) . ?
C45 C46 1.398(9) . ?
C46 C47 1.392(17) . ?
C46 C57 1.427(9) . ?
C47 C48 1.391(17) . ?
C47 C54 1.452(17) . ?
C48 C49 1.442(9) . ?
C49 C50 1.399(9) . ?
C50 C51 1.428(9) . ?
C50 C53 1.421(9) . ?
C51 C52 1.437(15) . ?
C53 C54 1.413(17) . ?
C54 C56 1.450(17) . ?
C55 C56 1.375(14) . ?
C56 C57 1.407(9) . ?
C57 C58 1.377(9) . ?
C58 C59 1.444(9) . ?
C59 C60 1.426(13) . ?
C1A H1A 0.9500 . ?
C1A C1N 1.390(9) . ?
C1A C85 1.403(9) . ?
C1AA C1J 1.412(8) . ?
C1AA C1N 1.451(8) . ?
C1AA C71 1.401(8) . ?
C1B C1T 1.416(8) . ?
C1B C73 1.395(8) . ?
C1B C83 1.432(9) . ?
C1C H1C 0.9500 . ?
C1C C70 1.393(9) . ?
C1C C83 1.402(9) . ?
C1D H1D 0.9500 . ?
C1D C1O 1.410(9) . ?
C1D C1W 1.407(8) . ?
C1E C3AA 1.372(9) . ?
C1E C85 1.380(9) . ?
C1F C1I 1.400(8) . ?
C1F C84 1.361(9) . ?
C1G C2AA 1.397(9) . ?
C1G C63 1.388(10) . ?
C1H H1H 0.9500 . ?
C1H C61 1.405(9) . ?
C1H C88 1.394(8) . ?
C1I C64 1.412(9) . ?
C1J C90 1.388(9) . ?
C1K H1KA 0.9900 . ?
C1K H1KB 0.9900 . ?
C1K C70 1.509(8) . ?
C1K C86 1.509(8) . ?
C1L C1U 1.398(9) . ?
C1L C1X 1.523(9) . ?
C1L C73 1.392(9) . ?
C1M C2D 1.360(9) . ?
C1M C76 1.387(9) . ?
C1N C72 1.388(9) . ?
C1O C1P 1.407(9) . ?
C1O C78 1.433(9) . ?
C1P C87 1.407(9) . ?
C1Q C2A 1.378(9) . ?
C1Q C69 1.390(10) . ?
C1R C65 1.387(9) . ?
C1R C78 1.410(9) . ?
C1S H1S 0.9500 . ?
C1S C1Z 1.368(9) . ?
C1S C78 1.397(9) . ?
C1T C82 1.397(9) . ?
C1U C82 1.373(9) . ?
C1V C66 1.438(9) . ?
C1W C89 1.505(9) . ?
C1X H1XA 0.9900 . ?
C1X H1XB 0.9900 . ?
C1X C1Z 1.515(10) . ?
C1Y C2J 1.424(10) . ?
C1Y C62 1.406(10) . ?
C1Y C84 1.384(10) . ?
C1Z C68 1.411(10) . ?
C2A H2A 0.9500 . ?
C2A C2K 1.373(11) . ?
C2AA C79 1.381(9) . ?
C2B C2C 1.415(10) . ?
C2B C67 1.387(9) . ?
C2C C2F 1.406(11) . ?
C2D H2D 0.9500 . ?
C2D C2U 1.389(11) . ?
C2E C2I 1.402(10) . ?
C2E C2L 1.425(11) . ?
C2E C67 1.384(11) . ?
C2F H2F 0.9500 . ?
C2F C2I 1.365(11) . ?
C2G C3E 1.487(12) . ?
C2G C3Z 1.299(11) . ?
C2H C62 1.418(10) . ?
C2I C2S 1.464(12) . ?
C2K H2K 0.9500 . ?
C2K C2Q 1.387(14) . ?
C2M H2M 0.9500 . ?
C2M C2V 1.370(12) . ?
C2M C76 1.400(10) . ?
C2O C74 1.421(10) . ?
C2Q H2Q 0.9500 . ?
C2Q C2R 1.400(13) . ?
C2R H2R 0.9500 . ?
C2R C69 1.384(10) . ?
C2U H2U 0.9500 . ?
C2U C2V 1.383(13) . ?
C2V H2V 0.9500 . ?
C3AA H3AA 0.9500 . ?
C3AA C72 1.404(8) . ?
C3E H3E 0.9500 . ?
C3E C81 1.384(14) . ?
C3X C77 1.365(9) . ?
C3X C80 1.375(8) . ?
C3Z H3Z 0.9500 . ?
C3Z C4G 1.420(15) . ?
C4AA H4AA 0.9500 . ?
C4AA C4T 1.39(2) . ?
C4AA C4W 1.43(3) . ?
C4C H4C 0.9500 . ?
C4C C4G 1.262(18) . ?
C4C C81 1.417(18) . ?
C4E C4I 1.374(16) . ?
C4E C4P 1.399(18) . ?
C4G H4G 0.9500 . ?
C4H H4H 0.9500 . ?
C4H C75 1.358(9) . ?
C4H C77 1.412(9) . ?
C4I C4T 1.348(18) . ?
C4P H4P 0.9500 . ?
C4P C4W 1.39(2) . ?
C4T H4T 0.9500 . ?
C4W H4W 0.9500 . ?
C61 C83 1.389(8) . ?
C62 C64 1.389(10) . ?
C63 H63 0.9500 . ?
C63 C74 1.395(10) . ?
C64 H64 0.9500 . ?
C65 H65 0.9500 . ?
C65 C68 1.391(10) . ?
C66 C74 1.391(10) . ?
C66 C79 1.389(9) . ?
C67 H67 0.9500 . ?
C69 H69 0.9500 . ?
C70 C88 1.408(8) . ?
C71 H71 0.9500 . ?
C71 C86 1.393(8) . ?
C73 H73 0.9500 . ?
C75 H75 0.9500 . ?
C75 C136 1.334(9) . ?
C76 H76 0.9500 . ?
C79 H79 0.9500 . ?
C80 H80 0.9500 . ?
C80 C136 1.357(9) . ?
C81 H81 0.9500 . ?
C82 H82 0.9500 . ?
C84 H84 0.9500 . ?
C85 C89 1.511(9) . ?
C86 C91 1.396(8) . ?
C87 H87 0.9500 . ?
C89 H89A 0.9900 . ?
C89 H89B 0.9900 . ?
C90 H90 0.9500 . ?
C90 C91 1.380(8) . ?
C136 H136 0.9500 . ?

loop_
_geom_torsion_atom_site_label_1
_geom_torsion_atom_site_label_2
_geom_torsion_atom_site_label_3
_geom_torsion_atom_site_label_4
_geom_torsion
_geom_torsion_site_symmetry_1
_geom_torsion_site_symmetry_2
_geom_torsion_site_symmetry_3
_geom_torsion_site_symmetry_4
_geom_torsion_publ_flag
Cl1A C4I C4T C4AA -179.2(14) . . . . ?
Cl2 C3X C77 Cl0A -3.7(12) . . . . ?
Cl2 C3X C77 C4H 178.3(7) . . . . ?
Cl2 C3X C80 C136 -177.2(6) . . . . ?
Cl3 C4E C4I Cl1A -1.8(15) . . . . ?
Cl3 C4E C4I C4T 174.3(10) . . . . ?
Cl3 C4E C4P C4W -174.3(13) . . . . ?
O C1I C64 C62 178.7(6) . . . . ?
O1 C0AA C1W C1D 177.3(5) . . . . ?
O1 C0AA C1W C89 0.3(9) . . . . ?
O1 C0AA C87 C1P -177.9(5) . . . . ?
O1 C1G C2AA O7 -0.7(8) . . . . ?
O1 C1G C2AA C79 176.9(5) . . . . ?
O1 C1G C63 C74 -179.3(6) . . . . ?
O2AA C2C C2F C2I 176.6(6) . . . . ?
O5 C1F C1I O -2.1(8) . . . . ?
O5 C1F C1I C64 173.8(5) . . . . ?
O5 C1F C84 C1Y -175.7(6) . . . . ?
O7 C1E C3AA C72 178.3(5) . . . . ?
O7 C1E C85 C1A -178.2(5) . . . . ?
O7 C1E C85 C89 -0.7(8) . . . . ?
O7 C2AA C79 C66 179.4(5) . . . . ?
O9 C1U C82 C1T -176.0(5) . . . . ?
O9 C2B C2C O2AA 3.7(9) . . . . ?
O9 C2B C2C C2F 177.2(6) . . . . ?
O9 C2B C67 C2E -179.3(6) . . . . ?
N C1P C87 C0AA 177.9(6) . . . . ?
N C1R C65 C68 -179.6(6) . . . . ?
N C1R C78 C1O 1.1(7) . . . . ?
N C1R C78 C1S -179.0(5) . . . . ?
N C2G C3E C81 175.1(8) . . . . ?
N C2G C3Z C4G -174.6(10) . . . . ?
N1 C1J C90 C91 178.0(6) . . . . ?
N1 C1Q C2A C2K 175.3(6) . . . . ?
N1 C1Q C69 C2R -175.7(6) . . . . ?
N3 C1M C2D C2U 177.4(7) . . . . ?
N3 C1M C76 C2M -175.8(6) . . . . ?
N3 C1T C82 C1U 175.9(6) . . . . ?
N3 C61 C83 C1B 2.1(7) . . . . ?
N3 C61 C83 C1C -179.3(5) . . . . ?
C0AA O1 C1G C2AA 103.6(6) . . . . ?
C0AA O1 C1G C63 -79.4(7) . . . . ?
C0AA C1W C89 C85 94.3(7) . . . . ?
C1 C2 C3 C4 8.6(15) . . . . ?
C1 C2 C3 C43 -135.7(10) . . . . ?
C1 C2 C45 C44 142.8(8) . . . . ?
C1 C2 C45 C46 3.2(12) . . . . ?
C1 C6 C7 C8 -141.9(8) . . . . ?
C1 C6 C7 C49 1.0(10) . . . . ?
C1 C48 C49 C7 3.6(11) . . . . ?
C1 C48 C49 C50 148.0(9) . . . . ?
C2 C1 C6 C5 -0.4(11) . . . . ?
C2 C1 C6 C7 143.2(8) . . . . ?
C2 C1 C48 C47 7.1(13) . . . . ?
C2 C1 C48 C49 -140.2(9) . . . . ?
C2 C3 C4 C5 -1.3(15) . . . . ?
C2 C3 C4 C12 -145.9(10) . . . . ?
C2 C3 C43 C42 138.8(10) . . . . ?
C2 C3 C43 C44 -1.6(11) . . . . ?
C2 C45 C46 C47 -2.7(13) . . . . ?
C2 C45 C46 C57 136.1(11) . . . . ?
C3 C2 C45 C44 -2.0(10) . . . . ?
C3 C2 C45 C46 -141.6(9) . . . . ?
C3 C4 C5 C6 -6.7(17) . . . . ?
C3 C4 C5 C10 -146.5(10) . . . . ?
C3 C4 C12 C11 148.2(9) . . . . ?
C3 C4 C12 C13 10.3(18) . . . . ?
C3 C43 C44 C45 0.1(10) . . . . ?
C3 C43 C44 C59 144.2(9) . . . . ?
C4 C3 C43 C42 -4.3(15) . . . . ?
C4 C3 C43 C44 -144.6(9) . . . . ?
C4 C5 C6 C1 7.5(15) . . . . ?
C4 C5 C6 C7 -131.6(11) . . . . ?
C4 C5 C10 C9 142.8(9) . . . . ?
C4 C5 C10 C11 1.5(10) . . . . ?
C4 C12 C13 C14 129.6(13) . . . . ?
C4 C12 C13 C42 -10.2(17) . . . . ?
C5 C4 C12 C11 3.7(12) . . . . ?
C5 C4 C12 C13 -134.2(13) . . . . ?
C5 C6 C7 C8 -1.5(12) . . . . ?
C5 C6 C7 C49 141.4(9) . . . . ?
C5 C10 C11 C12 0.6(10) . . . . ?
C5 C10 C11 C16 143.1(8) . . . . ?
C6 C1 C2 C3 -7.7(13) . . . . ?
C6 C1 C2 C45 -140.9(8) . . . . ?
C6 C1 C48 C47 144.5(8) . . . . ?
C6 C1 C48 C49 -2.7(10) . . . . ?
C6 C5 C10 C9 -2.3(12) . . . . ?
C6 C5 C10 C11 -143.6(8) . . . . ?
C6 C7 C8 C9 0.1(12) . . . . ?
C6 C7 C8 C52 140.1(9) . . . . ?
C6 C7 C49 C48 -2.9(11) . . . . ?
C6 C7 C49 C50 -146.2(9) . . . . ?
C7 C8 C9 C10 0.2(12) . . . . ?
C7 C8 C9 C18 143.9(8) . . . . ?
C7 C8 C52 C19 -141.8(9) . . . . ?
C7 C8 C52 C51 0.8(12) . . . . ?
C7 C49 C50 C51 -0.3(14) . . . . ?
C7 C49 C50 C53 141.0(9) . . . . ?
C8 C7 C49 C48 136.7(10) . . . . ?
C8 C7 C49 C50 -6.6(15) . . . . ?
C8 C9 C10 C5 0.9(13) . . . . ?
C8 C9 C10 C11 140.1(9) . . . . ?
C8 C9 C18 C17 -146.1(9) . . . . ?
C8 C9 C18 C19 -3.5(11) . . . . ?
C9 C8 C52 C19 2.6(10) . . . . ?
C9 C8 C52 C51 145.1(8) . . . . ?
C9 C10 C11 C12 -143.0(9) . . . . ?
C9 C10 C11 C16 -0.5(12) . . . . ?
C9 C18 C19 C20 -134.1(12) . . . . ?
C9 C18 C19 C52 4.8(11) . . . . ?
C10 C5 C6 C1 141.6(8) . . . . ?
C10 C5 C6 C7 2.6(12) . . . . ?
C10 C9 C18 C17 -7.2(15) . . . . ?
C10 C9 C18 C19 135.4(11) . . . . ?
C10 C11 C12 C4 -2.4(10) . . . . ?
C10 C11 C12 C13 142.9(9) . . . . ?
C10 C11 C16 C15 -140.0(9) . . . . ?
C10 C11 C16 C17 -7.0(14) . . . . ?
C11 C12 C13 C14 -3.5(13) . . . . ?
C11 C12 C13 C42 -143.3(9) . . . . ?
C11 C16 C17 C18 7.4(15) . . . . ?
C11 C16 C17 C22 -134.8(11) . . . . ?
C12 C4 C5 C6 136.4(12) . . . . ?
C12 C4 C5 C10 -3.3(12) . . . . ?
C12 C11 C16 C15 -3.6(14) . . . . ?
C12 C11 C16 C17 129.3(12) . . . . ?
C12 C13 C14 C15 0.7(13) . . . . ?
C12 C13 C14 C40 -141.9(10) . . . . ?
C12 C13 C42 C41 144.5(9) . . . . ?
C12 C13 C42 C43 2.3(13) . . . . ?
C13 C14 C15 C16 1.0(13) . . . . ?
C13 C14 C15 C23 -140.8(9) . . . . ?
C13 C14 C40 C39 148.1(10) . . . . ?
C13 C14 C40 C41 3.4(13) . . . . ?
C13 C42 C43 C3 4.3(14) . . . . ?
C13 C42 C43 C44 137.8(10) . . . . ?
C14 C13 C42 C41 0.0(11) . . . . ?
C14 C13 C42 C43 -142.2(10) . . . . ?
C14 C15 C16 C11 0.4(13) . . . . ?
C14 C15 C16 C17 -144.5(9) . . . . ?
C14 C15 C23 C22 145.3(9) . . . . ?
C14 C15 C23 C24 2.0(13) . . . . ?
C14 C40 C41 C42 -3.4(13) . . . . ?
C14 C40 C41 C60 134.4(12) . . . . ?
C15 C14 C40 C39 13.9(18) . . . . ?
C15 C14 C40 C41 -130.9(14) . . . . ?
C15 C16 C17 C18 146.4(10) . . . . ?
C15 C16 C17 C22 4.2(12) . . . . ?
C15 C23 C24 C25 140.5(10) . . . . ?
C15 C23 C24 C39 6.7(15) . . . . ?
C16 C11 C12 C4 -140.2(10) . . . . ?
C16 C11 C12 C13 5.1(14) . . . . ?
C16 C15 C23 C22 -0.5(13) . . . . ?
C16 C15 C23 C24 -143.8(10) . . . . ?
C16 C17 C18 C9 -0.2(14) . . . . ?
C16 C17 C18 C19 -144.6(9) . . . . ?
C16 C17 C22 C21 132.7(12) . . . . ?
C16 C17 C22 C23 -4.4(12) . . . . ?
C17 C18 C19 C20 10.4(15) . . . . ?
C17 C18 C19 C52 149.3(9) . . . . ?
C17 C22 C23 C15 2.7(11) . . . . ?
C17 C22 C23 C24 144.1(9) . . . . ?
C18 C9 C10 C5 -131.8(11) . . . . ?
C18 C9 C10 C11 7.5(14) . . . . ?
C18 C17 C22 C21 -9.0(16) . . . . ?
C18 C17 C22 C23 -146.1(9) . . . . ?
C18 C19 C20 C21 -8.8(15) . . . . ?
C18 C19 C20 C28 129.3(11) . . . . ?
C18 C19 C52 C8 -4.2(9) . . . . ?
C18 C19 C52 C51 -143.9(8) . . . . ?
C19 C20 C21 C22 -1.6(12) . . . . ?
C19 C20 C21 C26 142.2(9) . . . . ?
C19 C20 C28 C27 -143.0(9) . . . . ?
C19 C20 C28 C29 3.1(13) . . . . ?
C20 C19 C52 C8 141.6(8) . . . . ?
C20 C19 C52 C51 2.0(11) . . . . ?
C20 C21 C22 C17 10.5(14) . . . . ?
C20 C21 C22 C23 141.0(9) . . . . ?
C20 C21 C26 C25 -141.9(9) . . . . ?
C20 C21 C26 C27 5.0(10) . . . . ?
C20 C28 C29 C30 -139.1(10) . . . . ?
C20 C28 C29 C51 -1.6(12) . . . . ?
C21 C20 C28 C27 -2.3(10) . . . . ?
C21 C20 C28 C29 143.8(8) . . . . ?
C21 C22 C23 C15 -141.5(9) . . . . ?
C21 C22 C23 C24 -0.1(13) . . . . ?
C21 C26 C27 C28 -7.0(11) . . . . ?
C21 C26 C27 C32 -146.4(9) . . . . ?
C22 C17 C18 C9 143.0(9) . . . . ?
C22 C17 C18 C19 -1.4(13) . . . . ?
C22 C21 C26 C25 -2.1(13) . . . . ?
C22 C21 C26 C27 144.9(9) . . . . ?
C22 C23 C24 C25 0.8(13) . . . . ?
C22 C23 C24 C39 -133.1(10) . . . . ?
C23 C15 C16 C11 142.9(9) . . . . ?
C23 C15 C16 C17 -2.1(11) . . . . ?
C23 C24 C25 C26 -2.1(13) . . . . ?
C23 C24 C25 C38 -141.5(8) . . . . ?
C23 C24 C39 C37 137.3(10) . . . . ?
C23 C24 C39 C40 -5.9(15) . . . . ?
C24 C25 C26 C21 2.7(12) . . . . ?
C24 C25 C26 C27 -131.8(11) . . . . ?
C24 C25 C38 C33 140.0(9) . . . . ?
C24 C25 C38 C37 -0.7(10) . . . . ?
C24 C39 C40 C14 -3.6(14) . . . . ?
C24 C39 C40 C41 143.6(10) . . . . ?
C25 C24 C39 C37 -3.1(11) . . . . ?
C25 C24 C39 C40 -146.3(10) . . . . ?
C25 C26 C27 C28 133.9(11) . . . . ?
C25 C26 C27 C32 -5.6(15) . . . . ?
C26 C21 C22 C17 -129.7(11) . . . . ?
C26 C21 C22 C23 0.8(13) . . . . ?
C26 C25 C38 C33 -2.1(11) . . . . ?
C26 C25 C38 C37 -142.8(8) . . . . ?
C26 C27 C28 C20 6.2(12) . . . . ?
C26 C27 C28 C29 -135.8(11) . . . . ?
C26 C27 C32 C31 144.8(9) . . . . ?
C26 C27 C32 C33 -0.3(13) . . . . ?
C27 C28 C29 C30 -2.9(16) . . . . ?
C27 C28 C29 C51 134.6(10) . . . . ?
C27 C32 C33 C34 147.3(9) . . . . ?
C27 C32 C33 C38 4.3(15) . . . . ?
C28 C20 C21 C22 -145.7(8) . . . . ?
C28 C20 C21 C26 -1.8(11) . . . . ?
C28 C27 C32 C31 4.8(14) . . . . ?
C28 C27 C32 C33 -140.3(9) . . . . ?
C28 C29 C30 C31 -3.5(14) . . . . ?
C28 C29 C30 C53 143.9(9) . . . . ?
C28 C29 C51 C50 -144.4(9) . . . . ?
C28 C29 C51 C52 0.5(12) . . . . ?
C29 C30 C31 C32 11.6(16) . . . . ?
C29 C30 C31 C55 142.2(9) . . . . ?
C29 C30 C53 C50 1.5(11) . . . . ?
C29 C30 C53 C54 -143.8(9) . . . . ?
C29 C51 C52 C8 -140.5(8) . . . . ?
C29 C51 C52 C19 -0.7(11) . . . . ?
C30 C29 C51 C50 -5.1(10) . . . . ?
C30 C29 C51 C52 139.8(8) . . . . ?
C30 C31 C32 C27 -12.2(16) . . . . ?
C30 C31 C32 C33 135.0(11) . . . . ?
C30 C31 C55 C34 -142.1(8) . . . . ?
C30 C31 C55 C56 0.0(12) . . . . ?
C30 C53 C54 C47 136.9(10) . . . . ?
C30 C53 C54 C56 0.1(13) . . . . ?
C31 C30 C53 C50 147.0(9) . . . . ?
C31 C30 C53 C54 1.6(13) . . . . ?
C31 C32 C33 C34 2.0(10) . . . . ?
C31 C32 C33 C38 -141.0(9) . . . . ?
C31 C55 C56 C54 1.6(12) . . . . ?
C31 C55 C56 C57 -134.1(11) . . . . ?
C32 C27 C28 C20 144.1(9) . . . . ?
C32 C27 C28 C29 2.1(16) . . . . ?
C32 C31 C55 C34 -0.2(9) . . . . ?
C32 C31 C55 C56 142.0(9) . . . . ?
C32 C33 C34 C35 -143.8(8) . . . . ?
C32 C33 C34 C55 -2.1(10) . . . . ?
C32 C33 C38 C25 -2.9(13) . . . . ?
C32 C33 C38 C37 132.3(10) . . . . ?
C33 C34 C35 C36 0.0(12) . . . . ?
C33 C34 C35 C58 132.9(10) . . . . ?
C33 C34 C55 C31 1.5(10) . . . . ?
C33 C34 C55 C56 -142.8(8) . . . . ?
C34 C33 C38 C25 -139.8(8) . . . . ?
C34 C33 C38 C37 -4.6(12) . . . . ?
C34 C35 C36 C37 1.4(12) . . . . ?
C34 C35 C36 C60 142.3(8) . . . . ?
C34 C35 C58 C57 10.1(14) . . . . ?
C34 C35 C58 C59 -136.9(9) . . . . ?
C34 C55 C56 C54 140.2(9) . . . . ?
C34 C55 C56 C57 4.5(14) . . . . ?
C35 C34 C55 C31 145.7(8) . . . . ?
C35 C34 C55 C56 1.5(11) . . . . ?
C35 C36 C37 C38 -4.1(11) . . . . ?
C35 C36 C37 C39 130.5(11) . . . . ?
C35 C36 C60 C41 -143.2(8) . . . . ?
C35 C36 C60 C59 -1.4(10) . . . . ?
C35 C58 C59 C44 136.1(9) . . . . ?
C35 C58 C59 C60 -2.9(10) . . . . ?
C36 C35 C58 C57 149.1(9) . . . . ?
C36 C35 C58 C59 2.1(10) . . . . ?
C36 C37 C38 C25 143.4(8) . . . . ?
C36 C37 C38 C33 5.7(12) . . . . ?
C36 C37 C39 C24 -136.4(10) . . . . ?
C36 C37 C39 C40 8.1(15) . . . . ?
C37 C36 C60 C41 0.4(11) . . . . ?
C37 C36 C60 C59 142.1(8) . . . . ?
C37 C39 C40 C14 -146.7(9) . . . . ?
C37 C39 C40 C41 0.5(14) . . . . ?
C38 C25 C26 C21 141.3(8) . . . . ?
C38 C25 C26 C27 6.8(14) . . . . ?
C38 C33 C34 C35 1.6(12) . . . . ?
C38 C33 C34 C55 143.3(8) . . . . ?
C38 C37 C39 C24 2.8(11) . . . . ?
C38 C37 C39 C40 147.3(9) . . . . ?
C39 C24 C25 C26 141.6(9) . . . . ?
C39 C24 C25 C38 2.2(10) . . . . ?
C39 C37 C38 C25 -1.2(9) . . . . ?
C39 C37 C38 C33 -139.0(9) . . . . ?
C39 C40 C41 C42 -147.0(10) . . . . ?
C39 C40 C41 C60 -9.3(17) . . . . ?
C40 C14 C15 C16 128.6(13) . . . . ?
C40 C14 C15 C23 -13.2(17) . . . . ?
C40 C41 C42 C13 1.8(10) . . . . ?
C40 C41 C42 C43 143.8(9) . . . . ?
C40 C41 C60 C36 8.7(14) . . . . ?
C40 C41 C60 C59 -128.5(12) . . . . ?
C41 C42 C43 C3 -134.5(9) . . . . ?
C41 C42 C43 C44 -1.0(12) . . . . ?
C42 C13 C14 C15 140.8(9) . . . . ?
C42 C13 C14 C40 -1.7(11) . . . . ?
C42 C41 C60 C36 140.2(8) . . . . ?
C42 C41 C60 C59 3.0(11) . . . . ?
C42 C43 C44 C45 -142.6(8) . . . . ?
C42 C43 C44 C59 1.4(13) . . . . ?
C43 C3 C4 C5 142.3(10) . . . . ?
C43 C3 C4 C12 -2.3(14) . . . . ?
C43 C44 C45 C2 1.2(10) . . . . ?
C43 C44 C45 C46 142.4(9) . . . . ?
C43 C44 C59 C58 -132.7(10) . . . . ?
C43 C44 C59 C60 0.4(12) . . . . ?
C44 C45 C46 C47 -138.9(10) . . . . ?
C44 C45 C46 C57 -0.2(16) . . . . ?
C44 C59 C60 C36 -140.8(8) . . . . ?
C44 C59 C60 C41 -2.7(11) . . . . ?
C45 C2 C3 C4 146.6(9) . . . . ?
C45 C2 C3 C43 2.3(11) . . . . ?
C45 C44 C59 C58 10.6(13) . . . . ?
C45 C44 C59 C60 143.7(8) . . . . ?
C45 C46 C47 C48 4.5(15) . . . . ?
C45 C46 C47 C54 144.2(9) . . . . ?
C45 C46 C57 C56 -136.3(11) . . . . ?
C45 C46 C57 C58 0.0(16) . . . . ?
C46 C47 C48 C1 -6.4(14) . . . . ?
C46 C47 C48 C49 130.7(13) . . . . ?
C46 C47 C54 C53 -141.7(10) . . . . ?
C46 C47 C54 C56 -0.8(11) . . . . ?
C46 C57 C58 C35 -141.2(9) . . . . ?
C46 C57 C58 C59 5.0(13) . . . . ?
C47 C46 C57 C56 7.6(12) . . . . ?
C47 C46 C57 C58 143.8(9) . . . . ?
C47 C48 C49 C7 -136.9(12) . . . . ?
C47 C48 C49 C50 7.5(16) . . . . ?
C47 C54 C56 C55 -141.6(9) . . . . ?
C47 C54 C56 C57 4.9(10) . . . . ?
C48 C1 C2 C3 127.5(12) . . . . ?
C48 C1 C2 C45 -5.7(13) . . . . ?
C48 C1 C6 C5 -142.5(8) . . . . ?
C48 C1 C6 C7 1.2(10) . . . . ?
C48 C47 C54 C53 3.0(14) . . . . ?
C48 C47 C54 C56 143.9(9) . . . . ?
C48 C49 C50 C51 -143.0(9) . . . . ?
C48 C49 C50 C53 -1.8(14) . . . . ?
C49 C7 C8 C9 -133.7(10) . . . . ?
C49 C7 C8 C52 6.3(14) . . . . ?
C49 C50 C51 C29 146.9(9) . . . . ?
C49 C50 C51 C52 8.1(15) . . . . ?
C49 C50 C53 C30 -144.4(10) . . . . ?
C49 C50 C53 C54 -2.3(16) . . . . ?
C50 C51 C52 C8 -8.4(14) . . . . ?
C50 C51 C52 C19 131.5(11) . . . . ?
C50 C53 C54 C47 1.6(16) . . . . ?
C50 C53 C54 C56 -135.1(11) . . . . ?
C51 C29 C30 C31 -144.9(9) . . . . ?
C51 C29 C30 C53 2.5(11) . . . . ?
C51 C50 C53 C30 -5.5(12) . . . . ?
C51 C50 C53 C54 136.7(12) . . . . ?
C52 C8 C9 C10 -143.2(8) . . . . ?
C52 C8 C9 C18 0.5(9) . . . . ?
C52 C19 C20 C21 -141.3(8) . . . . ?
C52 C19 C20 C28 -3.2(12) . . . . ?
C53 C30 C31 C32 -132.3(11) . . . . ?
C53 C30 C31 C55 -1.7(12) . . . . ?
C53 C50 C51 C29 6.7(12) . . . . ?
C53 C50 C51 C52 -132.1(11) . . . . ?
C53 C54 C56 C55 -1.7(12) . . . . ?
C53 C54 C56 C57 144.9(9) . . . . ?
C54 C47 C48 C1 -145.1(9) . . . . ?
C54 C47 C48 C49 -8.0(16) . . . . ?
C54 C56 C57 C46 -7.9(11) . . . . ?
C54 C56 C57 C58 -144.6(9) . . . . ?
C55 C31 C32 C27 -148.4(9) . . . . ?
C55 C31 C32 C33 -1.1(10) . . . . ?
C55 C34 C35 C36 -141.5(8) . . . . ?
C55 C34 C35 C58 -8.6(13) . . . . ?
C55 C56 C57 C46 133.4(11) . . . . ?
C55 C56 C57 C58 -3.2(15) . . . . ?
C56 C57 C58 C35 -3.7(13) . . . . ?
C56 C57 C58 C59 142.5(8) . . . . ?
C57 C46 C47 C48 -143.3(10) . . . . ?
C57 C46 C47 C54 -3.7(11) . . . . ?
C57 C58 C59 C44 -11.1(14) . . . . ?
C57 C58 C59 C60 -150.1(8) . . . . ?
C58 C35 C36 C37 -141.4(8) . . . . ?
C58 C35 C36 C60 -0.4(9) . . . . ?
C58 C59 C60 C36 2.5(9) . . . . ?
C58 C59 C60 C41 140.6(8) . . . . ?
C59 C44 C45 C2 -145.9(8) . . . . ?
C59 C44 C45 C46 -4.6(12) . . . . ?
C60 C36 C37 C38 -143.2(8) . . . . ?
C60 C36 C37 C39 -8.6(14) . . . . ?
C60 C41 C42 C13 -143.2(8) . . . . ?
C60 C41 C42 C43 -1.2(11) . . . . ?
C1A C1N C72 N1 -179.0(5) . . . . ?
C1A C1N C72 C3AA 3.1(9) . . . . ?
C1A C85 C89 C1W 82.9(7) . . . . ?
C1AA C1J C90 C91 -1.5(9) . . . . ?
C1AA C1N C72 N1 2.1(7) . . . . ?
C1AA C1N C72 C3AA -175.8(5) . . . . ?
C1AA C71 C86 C1K 179.1(5) . . . . ?
C1AA C71 C86 C91 -1.3(8) . . . . ?
C1B C1T C82 C1U -4.4(9) . . . . ?
C1C C70 C88 O 178.4(5) . . . . ?
C1C C70 C88 C1H 2.5(9) . . . . ?
C1D C1O C1P N 177.9(5) . . . . ?
C1D C1O C1P C87 -4.2(9) . . . . ?
C1D C1O C78 C1R -178.6(6) . . . . ?
C1D C1O C78 C1S 1.6(11) . . . . ?
C1D C1W C89 C85 -82.6(7) . . . . ?
C1E O7 C2AA C1G -102.6(6) . . . . ?
C1E O7 C2AA C79 79.9(7) . . . . ?
C1E C3AA C72 N1 -176.9(6) . . . . ?
C1E C3AA C72 C1N 0.6(8) . . . . ?
C1E C85 C89 C1W -94.6(7) . . . . ?
C1F O5 C91 C86 -104.0(6) . . . . ?
C1F O5 C91 C90 75.6(7) . . . . ?
C1F C1I C64 C62 2.6(9) . . . . ?
C1G O1 C0AA C1W -104.0(7) . . . . ?
C1G O1 C0AA C87 77.8(7) . . . . ?
C1G C2AA C79 C66 1.8(9) . . . . ?
C1G C63 C74 C2O -178.7(7) . . . . ?
C1G C63 C74 C66 3.2(10) . . . . ?
C1H C61 C83 C1B -175.2(5) . . . . ?
C1H C61 C83 C1C 3.3(9) . . . . ?
C1I O C88 C1H -83.7(6) . . . . ?
C1I O C88 C70 100.2(6) . . . . ?
C1I C1F C84 C1Y 1.2(10) . . . . ?
C1J N1 C1Q C2A 125.6(7) . . . . ?
C1J N1 C1Q C69 -55.9(9) . . . . ?
C1J N1 C72 C1N -2.8(7) . . . . ?
C1J N1 C72 C3AA 174.9(6) . . . . ?
C1J C1AA C1N C1A -179.4(6) . . . . ?
C1J C1AA C1N C72 -0.7(6) . . . . ?
C1J C1AA C71 C86 2.3(8) . . . . ?
C1J C90 C91 O5 -177.0(5) . . . . ?
C1J C90 C91 C86 2.5(9) . . . . ?
C1K C70 C88 O -1.6(8) . . . . ?
C1K C70 C88 C1H -177.5(6) . . . . ?
C1K C86 C91 O5 -2.0(8) . . . . ?
C1K C86 C91 C90 178.4(6) . . . . ?
C1L C1U C82 C1T 4.1(10) . . . . ?
C1L C1X C1Z C1S 86.0(7) . . . . ?
C1L C1X C1Z C68 -95.5(7) . . . . ?
C1M N3 C1T C1B 174.2(5) . . . . ?
C1M N3 C1T C82 -6.0(10) . . . . ?
C1M N3 C61 C1H 2.1(10) . . . . ?
C1M N3 C61 C83 -174.9(5) . . . . ?
C1M C2D C2U C2V -1.3(12) . . . . ?
C1N C1A C85 C1E -0.4(8) . . . . ?
C1N C1A C85 C89 -178.0(5) . . . . ?
C1N C1AA C1J N1 -1.0(6) . . . . ?
C1N C1AA C1J C90 178.5(5) . . . . ?
C1N C1AA C71 C86 -176.9(6) . . . . ?
C1O C1D C1W C0AA 0.7(9) . . . . ?
C1O C1D C1W C89 177.7(5) . . . . ?
C1O C1P C87 C0AA 0.5(9) . . . . ?
C1P N C1R C65 179.0(6) . . . . ?
C1P N C1R C78 -1.5(7) . . . . ?
C1P N C2G C3E -55.1(9) . . . . ?
C1P N C2G C3Z 119.3(9) . . . . ?
C1P C1O C78 C1R -0.4(6) . . . . ?
C1P C1O C78 C1S 179.8(6) . . . . ?
C1Q N1 C1J C1AA 174.9(6) . . . . ?
C1Q N1 C1J C90 -4.6(10) . . . . ?
C1Q N1 C72 C1N -175.4(6) . . . . ?
C1Q N1 C72 C3AA 2.3(10) . . . . ?
C1Q C2A C2K C2Q 0.8(12) . . . . ?
C1R N C1P C1O 1.3(7) . . . . ?
C1R N C1P C87 -176.4(6) . . . . ?
C1R N C2G C3E 129.0(7) . . . . ?
C1R N C2G C3Z -56.6(11) . . . . ?
C1R C65 C68 O2AA 179.8(5) . . . . ?
C1R C65 C68 C1Z -2.4(9) . . . . ?
C1S C1Z C68 O2AA -179.9(5) . . . . ?
C1S C1Z C68 C65 2.2(9) . . . . ?
C1T N3 C1M C2D 132.7(7) . . . . ?
C1T N3 C1M C76 -48.0(9) . . . . ?
C1T N3 C61 C1H 174.4(6) . . . . ?
C1T N3 C61 C83 -2.7(7) . . . . ?
C1T C1B C73 C1L 2.0(9) . . . . ?
C1T C1B C83 C1C -179.1(6) . . . . ?
C1T C1B C83 C61 -0.8(7) . . . . ?
C1U O9 C2B C2C 101.6(7) . . . . ?
C1U O9 C2B C67 -80.4(7) . . . . ?
C1U C1L C1X C1Z 93.5(7) . . . . ?
C1U C1L C73 C1B -2.4(9) . . . . ?
C1V C66 C74 C2O 1.1(10) . . . . ?
C1V C66 C74 C63 179.1(6) . . . . ?
C1V C66 C79 C2AA 178.4(6) . . . . ?
C1W C0AA C87 C1P 3.9(9) . . . . ?
C1W C1D C1O C1P 3.6(8) . . . . ?
C1W C1D C1O C78 -178.4(6) . . . . ?
C1X C1L C1U O9 1.4(9) . . . . ?
C1X C1L C1U C82 -178.7(6) . . . . ?
C1X C1L C73 C1B 175.6(6) . . . . ?
C1X C1Z C68 O2AA 1.6(9) . . . . ?
C1X C1Z C68 C65 -176.3(6) . . . . ?
C1Y C62 C64 C1I -0.2(10) . . . . ?
C1Z C1S C78 C1O 179.1(6) . . . . ?
C1Z C1S C78 C1R -0.7(9) . . . . ?
C2A C1Q C69 C2R 2.7(10) . . . . ?
C2A C2K C2Q C2R 2.0(12) . . . . ?
C2AA O7 C1E C3AA -78.3(7) . . . . ?
C2AA O7 C1E C85 104.2(6) . . . . ?
C2AA C1G C63 C74 -2.4(9) . . . . ?
C2B O9 C1U C1L -106.1(7) . . . . ?
C2B O9 C1U C82 74.0(7) . . . . ?
C2B C2C C2F C2I 3.2(10) . . . . ?
C2C O2AA C68 C1Z 102.3(7) . . . . ?
C2C O2AA C68 C65 -79.7(7) . . . . ?
C2C C2B C67 C2E -1.4(10) . . . . ?
C2C C2F C2I C2E -3.4(10) . . . . ?
C2C C2F C2I C2S 176.4(7) . . . . ?
C2D C1M C76 C2M 3.6(10) . . . . ?
C2D C2U C2V C2M 2.8(13) . . . . ?
C2G N C1P C1O -175.3(6) . . . . ?
C2G N C1P C87 7.1(10) . . . . ?
C2G N C1R C65 -4.5(11) . . . . ?
C2G N C1R C78 175.0(6) . . . . ?
C2G C3E C81 C4C 2.1(15) . . . . ?
C2G C3Z C4G C4C -2(2) . . . . ?
C2H C62 C64 C1I -179.0(7) . . . . ?
C2I C2E C67 C2B 1.2(10) . . . . ?
C2J C1Y C62 C2H -2.0(10) . . . . ?
C2J C1Y C62 C64 179.2(7) . . . . ?
C2J C1Y C84 C1F -179.6(6) . . . . ?
C2K C2Q C2R C69 -2.4(12) . . . . ?
C2L C2E C2I C2F -178.4(7) . . . . ?
C2L C2E C2I C2S 1.7(11) . . . . ?
C2L C2E C67 C2B -179.1(6) . . . . ?
C2Q C2R C69 C1Q 0.0(11) . . . . ?
C2V C2M C76 C1M -2.0(10) . . . . ?
C3AA C1E C85 C1A 4.4(9) . . . . ?
C3AA C1E C85 C89 -178.1(6) . . . . ?
C3E C2G C3Z C4G -0.3(15) . . . . ?
C3X C80 C136 C75 -0.5(14) . . . . ?
C3Z C2G C3E C81 0.3(13) . . . . ?
C4E C4I C4T C4AA 5(2) . . . . ?
C4E C4P C4W C4AA -5(3) . . . . ?
C4G C4C C81 C3E -5(2) . . . . ?
C4H C75 C136 C80 0.0(16) . . . . ?
C4I C4E C4P C4W 6(2) . . . . ?
C4P C4E C4I Cl1A 177.8(10) . . . . ?
C4P C4E C4I C4T -6.1(19) . . . . ?
C4T C4AA C4W C4P 3(3) . . . . ?
C4W C4AA C4T C4I -3(3) . . . . ?
C61 N3 C1M C2D -56.5(9) . . . . ?
C61 N3 C1M C76 122.9(7) . . . . ?
C61 N3 C1T C1B 2.1(7) . . . . ?
C61 N3 C1T C82 -178.2(6) . . . . ?
C61 C1H C88 O -177.4(5) . . . . ?
C61 C1H C88 C70 -1.6(9) . . . . ?
C62 C1Y C84 C1F 1.3(10) . . . . ?
C63 C1G C2AA O7 -177.8(5) . . . . ?
C63 C1G C2AA C79 -0.1(9) . . . . ?
C65 C1R C78 C1O -179.3(6) . . . . ?
C65 C1R C78 C1S 0.6(9) . . . . ?
C67 C2B C2C O2AA -174.3(6) . . . . ?
C67 C2B C2C C2F -0.8(9) . . . . ?
C67 C2E C2I C2F 1.2(11) . . . . ?
C67 C2E C2I C2S -178.6(7) . . . . ?
C68 O2AA C2C C2B -104.5(7) . . . . ?
C68 O2AA C2C C2F 82.2(8) . . . . ?
C69 C1Q C2A C2K -3.1(10) . . . . ?
C70 C1C C83 C1B 175.8(6) . . . . ?
C70 C1C C83 C61 -2.3(9) . . . . ?
C70 C1K C86 C71 -84.3(7) . . . . ?
C70 C1K C86 C91 96.1(7) . . . . ?
C71 C1AA C1J N1 179.6(5) . . . . ?
C71 C1AA C1J C90 -0.8(8) . . . . ?
C71 C1AA C1N C1A -0.1(12) . . . . ?
C71 C1AA C1N C72 178.6(6) . . . . ?
C71 C86 C91 O5 178.4(5) . . . . ?
C71 C86 C91 C90 -1.2(9) . . . . ?
C72 N1 C1J C1AA 2.3(6) . . . . ?
C72 N1 C1J C90 -177.2(6) . . . . ?
C72 N1 C1Q C2A -63.1(9) . . . . ?
C72 N1 C1Q C69 115.3(7) . . . . ?
C73 C1B C1T N3 -178.8(5) . . . . ?
C73 C1B C1T C82 1.5(9) . . . . ?
C73 C1B C83 C1C -1.5(12) . . . . ?
C73 C1B C83 C61 176.8(7) . . . . ?
C73 C1L C1U O9 179.3(5) . . . . ?
C73 C1L C1U C82 -0.8(10) . . . . ?
C73 C1L C1X C1Z -84.3(8) . . . . ?
C74 C66 C79 C2AA -0.9(9) . . . . ?
C75 C4H C77 Cl0A -179.9(8) . . . . ?
C75 C4H C77 C3X -1.8(14) . . . . ?
C76 C1M C2D C2U -2.0(11) . . . . ?
C76 C2M C2V C2U -1.2(12) . . . . ?
C77 C3X C80 C136 -0.3(14) . . . . ?
C77 C4H C75 C136 1.2(15) . . . . ?
C78 C1O C1P N -0.6(6) . . . . ?
C78 C1O C1P C87 177.3(5) . . . . ?
C78 C1R C65 C68 0.9(9) . . . . ?
C78 C1S C1Z C1X 177.9(6) . . . . ?
C78 C1S C1Z C68 -0.6(9) . . . . ?
C79 C66 C74 C2O -179.6(7) . . . . ?
C79 C66 C74 C63 -1.6(10) . . . . ?
C80 C3X C77 Cl0A 179.4(8) . . . . ?
C80 C3X C77 C4H 1.4(15) . . . . ?
C81 C4C C4G C3Z 5(2) . . . . ?
C83 C1B C1T N3 -0.8(7) . . . . ?
C83 C1B C1T C82 179.4(6) . . . . ?
C83 C1B C73 C1L -175.3(6) . . . . ?
C83 C1C C70 C1K 179.5(5) . . . . ?
C83 C1C C70 C88 -0.5(8) . . . . ?
C84 C1F C1I O -179.0(5) . . . . ?
C84 C1F C1I C64 -3.1(9) . . . . ?
C84 C1Y C62 C2H 177.1(7) . . . . ?
C84 C1Y C62 C64 -1.7(10) . . . . ?
C85 C1A C1N C1AA 175.4(6) . . . . ?
C85 C1A C1N C72 -3.1(9) . . . . ?
C85 C1E C3AA C72 -4.4(9) . . . . ?
C86 C1K C70 C1C 86.1(7) . . . . ?
C86 C1K C70 C88 -93.9(7) . . . . ?
C87 C0AA C1W C1D -4.5(9) . . . . ?
C87 C0AA C1W C89 178.5(6) . . . . ?
C88 O C1I C1F -98.5(6) . . . . ?
C88 O C1I C64 85.6(6) . . . . ?
C88 C1H C61 N3 -178.1(6) . . . . ?
C88 C1H C61 C83 -1.3(9) . . . . ?
C91 O5 C1F C1I 106.4(6) . . . . ?
C91 O5 C1F C84 -76.7(7) . . . . ?

loop_
_smtbx_masks_void_nr
_smtbx_masks_void_average_x
_smtbx_masks_void_average_y
_smtbx_masks_void_average_z
_smtbx_masks_void_volume
_smtbx_masks_void_count_electrons
_smtbx_masks_void_content
1 -0.101 0.000 0.000 1044.8 328.2 ?
2 0.107 0.112 0.402 26.6 0.0 ?
3 -0.042 0.500 0.500 1044.8 328.2 ?
4 -0.107 0.888 0.598 26.6 0.0 ?
5 0.180 0.388 0.747 23.5 0.0 ?
6 0.320 0.888 0.753 23.5 0.0 ?
7 0.393 0.612 0.098 26.6 0.0 ?
8 0.607 0.388 0.902 26.6 0.0 ?
9 0.680 0.112 0.247 23.5 0.0 ?
10 0.820 0.612 0.253 23.5 0.0 ?
